data_4506777
loop_
_publ_author_name
'Beyeh, N. Kodiah'
'Cetina, Mario'
'Rissanen, Kari'

_publ_section_title
;
 Binding Modes of Nonspherical Anions toN-Alkylammonium Resorcinarenes in
 the Solid State
;
_journal_issue 10
_journal_name_full 'Crystal Growth &amp; Design'
_journal_page_first 4919
_journal_paper_doi 10.1021/cg3008409
_journal_volume 12
_journal_year 2012
_chemical_compound_source 'synthesis as described'
_chemical_formula_moiety '2(C56 H96 N4 O8 4+), 8(N O3 1-), 5 (C2 H3 N)'
_chemical_formula_sum 'C138 H207 N21 O40'
_chemical_formula_weight 2800.25
_space_group_IT_number 2
_symmetry_cell_setting triclinic
_symmetry_Int_Tables_number 2
_symmetry_space_group_name_Hall '-P 1'
_symmetry_space_group_name_H-M 'P -1'
_atom_sites_solution_hydrogens geom
_atom_sites_solution_primary direct
_atom_sites_solution_secondary difmap
_audit_creation_date 2010-05-27T13:05:44-00:00
_audit_creation_method 'WinGX routine-INITIALISE'
_cell_angle_alpha 100.1500(10)
_cell_angle_beta 107.610(2)
_cell_angle_gamma 111.825(2)
_cell_formula_units_Z 2
_cell_length_a 18.8851(6)
_cell_length_b 21.7869(6)
_cell_length_c 21.9992(7)
_cell_measurement_reflns_used 17940
_cell_measurement_temperature 123(2)
_cell_measurement_theta_max 90
_cell_measurement_theta_min 0.883
_cell_volume 7570.7(4)
_computing_cell_refinement 'HKL Scalepack (Otwinowski & Minor, 1997)'
_computing_data_collection 'COLLECT (Hooft, 1998)'
_computing_data_reduction 'HKL Denzo and Scalepack (Otwinowski & Minor, 1997)'
_computing_molecular_graphics 'Ortep-3 for Windows (Farrugia, 1997)'
_computing_publication_material 'WinGX publication routines (Farrugia, 1999)'
_computing_structure_refinement 'SHELXL-97 (Sheldrick, 2008)'
_computing_structure_solution 'SIR97 (Altomare et al., 1999)'
_diffrn_ambient_temperature 123(2)
_diffrn_detector 'CCD plate'
_diffrn_detector_area_resol_mean 9
_diffrn_measured_fraction_theta_full 0.961
_diffrn_measured_fraction_theta_max 0.961
_diffrn_measurement_device '95mm CCD camera on \k-goniostat'
_diffrn_measurement_device_type 'Bruker-Nonius Kappa Apex II Diffractometer'
_diffrn_measurement_method 'CCD rotation images, thick slices'
_diffrn_orient_matrix_type 'by Bruker AXS Collect from scalepack cell'
_diffrn_orient_matrix_UB_11 0.586935E-1
_diffrn_orient_matrix_UB_12 0.143877E-1
_diffrn_orient_matrix_UB_13 0.45784E-2
_diffrn_orient_matrix_UB_21 -0.208918E-1
_diffrn_orient_matrix_UB_22 -0.329597E-1
_diffrn_orient_matrix_UB_23 -0.463826E-1
_diffrn_orient_matrix_UB_31 -0.14799E-2
_diffrn_orient_matrix_UB_32 0.379805E-1
_diffrn_orient_matrix_UB_33 -0.193156E-1
_diffrn_radiation_monochromator 'horizonally mounted graphite crystal'
_diffrn_radiation_probe x-ray
_diffrn_radiation_type CuK\a
_diffrn_radiation_wavelength 1.54184
_diffrn_reflns_av_R_equivalents 0.0992
_diffrn_reflns_av_sigmaI/netI 0.1104
_diffrn_reflns_limit_h_max 21
_diffrn_reflns_limit_h_min -21
_diffrn_reflns_limit_k_max 24
_diffrn_reflns_limit_k_min -24
_diffrn_reflns_limit_l_max 25
_diffrn_reflns_limit_l_min -25
_diffrn_reflns_number 64681
_diffrn_reflns_theta_full 63.31
_diffrn_reflns_theta_max 63.31
_diffrn_reflns_theta_min 2.31
_diffrn_source 'Enraf Nonius FR590'
_exptl_absorpt_coefficient_mu 0.749
_exptl_absorpt_correction_T_max 0.7523
_exptl_absorpt_correction_T_min 0.6191
_exptl_absorpt_correction_type multi-scan
_exptl_absorpt_process_details
;
Sheldrick, G. M. SADABS 2008/2; University of G\"ottingen: G\"ottingen,  
Germany, 2008.
;
_exptl_crystal_colour colourless
_exptl_crystal_density_diffrn 1.228
_exptl_crystal_density_method 'not measured'
_exptl_crystal_description cube
_exptl_crystal_F_000 3004
_exptl_crystal_size_max 0.15
_exptl_crystal_size_mid 0.10
_exptl_crystal_size_min 0.10
_refine_diff_density_max 1.590
_refine_diff_density_min -0.703
_refine_diff_density_rms 0.080
_refine_ls_extinction_coef 0.00123(17)
_refine_ls_extinction_expression Fc^*^=kFc[1+0.001xFc^2^\l^3^/sin(2\q)]^-1/4^
_refine_ls_extinction_method SHELXL
_refine_ls_goodness_of_fit_ref 0.977
_refine_ls_hydrogen_treatment constr
_refine_ls_matrix_type full
_refine_ls_number_parameters 1867
_refine_ls_number_reflns 23725
_refine_ls_number_restraints 79
_refine_ls_restrained_S_all 0.997
_refine_ls_R_factor_all 0.1296
_refine_ls_R_factor_gt 0.0933
_refine_ls_shift/su_max 0.002
_refine_ls_shift/su_mean 0.000
_refine_ls_structure_factor_coef Fsqd
_refine_ls_weighting_details 'calc w=1/[\s^2^(Fo^2^)+(0.2174P)^2^+0.0000P] where P=(Fo^2^+2Fc^2^)/3'
_refine_ls_weighting_scheme calc
_refine_ls_wR_factor_gt 0.2676
_refine_ls_wR_factor_ref 0.3007
_reflns_number_gt 15077
_reflns_number_total 23725
_reflns_threshold_expression >2\s(I)
_cod_data_source_file cg3008409_si_003.cif
_cod_data_source_block 4b_4H_4NO3_MeCN
_cod_database_code 4506777

loop_
_symmetry_equiv_pos_as_xyz
'x, y, z'
'-x, -y, -z'

loop_
_atom_site_label
_atom_site_type_symbol
_atom_site_fract_x
_atom_site_fract_y
_atom_site_fract_z
_atom_site_U_iso_or_equiv
_atom_site_adp_type
_atom_site_occupancy
_atom_site_symmetry_multiplicity
_atom_site_calc_flag
_atom_site_refinement_flags
_atom_site_disorder_assembly
_atom_site_disorder_group
N30A N 0.9648(2) 0.0285(2) 0.6946(3) 0.0625(12) Uani 1 1 d . . .
H30A H 0.9973 0.0652 0.6845 0.075 Uiso 1 1 calc R . .
H30B H 0.9672 0.0463 0.7368 0.075 Uiso 1 1 calc R . .
N32A N 1.2214(2) 0.28992(19) 0.75181(19) 0.0435(8) Uani 1 1 d . B .
H32A H 1.2257 0.3195 0.7896 0.052 Uiso 1 1 calc R . .
H32B H 1.1703 0.2513 0.7351 0.052 Uiso 1 1 calc R . .
N34A N 1.1443(3) 0.50750(19) 0.94093(19) 0.0514(10) Uani 1 1 d . . .
H34A H 1.1727 0.4985 0.9160 0.062 Uiso 1 1 calc R . .
H34B H 1.1062 0.4652 0.9392 0.062 Uiso 1 1 calc R . .
N36A N 0.8404(2) 0.20262(18) 0.90472(17) 0.0399(8) Uani 1 1 d . . .
H36A H 0.8410 0.1678 0.8746 0.048 Uiso 1 1 calc R . .
H36B H 0.8860 0.2437 0.9133 0.048 Uiso 1 1 calc R . .
O4A O 0.9641(2) 0.08441(17) 0.5916(2) 0.0697(11) Uani 1 1 d . . .
H4A H 1.0025 0.1223 0.5957 0.105 Uiso 1 1 calc R . .
O6A O 0.74804(17) 0.02435(15) 0.66915(16) 0.0456(7) Uani 1 1 d . . .
H6A H 0.7107 -0.0152 0.6422 0.068 Uiso 1 1 calc R . .
O11A O 1.19259(18) 0.44587(15) 0.73025(14) 0.0445(7) Uani 1 1 d . . .
H11A H 1.2189 0.4713 0.7121 0.067 Uiso 1 1 calc R . .
O13A O 1.08817(19) 0.20461(15) 0.61199(17) 0.0495(8) Uani 1 1 d . . .
H13A H 1.1153 0.2063 0.5878 0.074 Uiso 1 1 calc R . .
O18A O 0.9152(2) 0.47240(16) 0.87001(15) 0.0498(8) Uani 1 1 d . . .
H18A H 0.9529 0.5029 0.9064 0.075 Uiso 1 1 calc R . .
O20A O 1.14647(19) 0.52511(15) 0.80724(15) 0.0482(7) Uani 1 1 d . . .
H20A H 1.1608 0.5033 0.7818 0.072 Uiso 1 1 calc R . .
O25A O 0.7077(2) 0.10409(15) 0.75458(16) 0.0492(8) Uani 1 1 d . . .
H25A H 0.7101 0.0774 0.7235 0.074 Uiso 1 1 calc R . .
O27A O 0.8139(2) 0.34345(16) 0.86448(15) 0.0533(8) Uani 1 1 d . . .
H27A H 0.8453 0.3820 0.8632 0.080 Uiso 1 1 calc R . .
C1A C 0.7657(2) 0.1112(2) 0.6138(2) 0.0368(9) Uani 1 1 d . . .
C2A C 0.8117(2) 0.1521(2) 0.5844(2) 0.0389(9) Uani 1 1 d . . .
H2A H 0.7977 0.1866 0.5708 0.047 Uiso 1 1 calc R . .
C3A C 0.8779(3) 0.1443(2) 0.5741(2) 0.0436(10) Uani 1 1 d . . .
C4A C 0.8981(3) 0.0953(2) 0.5965(3) 0.0541(13) Uani 1 1 d . . .
C5A C 0.8546(3) 0.0534(2) 0.6268(3) 0.0494(11) Uani 1 1 d . . .
C6A C 0.7875(3) 0.0622(2) 0.6347(2) 0.0460(11) Uani 1 1 d . . .
C7A C 0.9231(3) 0.1872(2) 0.5374(2) 0.0484(11) Uani 1 1 d . . .
H7A H 0.9488 0.1602 0.5186 0.058 Uiso 1 1 calc R . .
C8A C 0.9952(3) 0.2567(2) 0.5873(2) 0.0428(10) Uani 1 1 d . . .
C9A C 0.9850(3) 0.3172(2) 0.6025(2) 0.0407(10) Uani 1 1 d . . .
H9A H 0.9317 0.3146 0.5808 0.049 Uiso 1 1 calc R . .
C10A C 1.0501(3) 0.3814(2) 0.6482(2) 0.0416(10) Uani 1 1 d . . .
C11A C 1.1273(3) 0.3839(2) 0.6805(2) 0.0383(9) Uani 1 1 d . . .
C12A C 1.1404(3) 0.3250(2) 0.6665(2) 0.0400(10) Uani 1 1 d . . .
C13A C 1.0736(3) 0.2627(2) 0.6205(2) 0.0403(10) Uani 1 1 d . . .
C14A C 1.0372(3) 0.4465(2) 0.6639(2) 0.0429(10) Uani 1 1 d . . .
H14A H 1.0932 0.4877 0.6812 0.052 Uiso 1 1 calc R . .
C15A C 1.0069(3) 0.4504(2) 0.7210(2) 0.0394(10) Uani 1 1 d . . .
C16A C 0.9229(3) 0.4154(2) 0.7086(2) 0.0421(10) Uani 1 1 d . . .
H16A H 0.8850 0.3855 0.6640 0.050 Uiso 1 1 calc R . .
C17A C 0.8911(3) 0.4213(2) 0.7572(2) 0.0400(10) Uani 1 1 d . . .
C18A C 0.9485(3) 0.4654(2) 0.8226(2) 0.0429(10) Uani 1 1 d . . .
C19A C 1.0335(3) 0.4989(2) 0.8387(2) 0.0423(10) Uani 1 1 d . . .
C20A C 1.0612(3) 0.4902(2) 0.7875(2) 0.0413(10) Uani 1 1 d . . .
C21A C 0.7988(3) 0.3809(2) 0.7410(2) 0.0431(10) Uani 1 1 d . . .
H21A H 0.7882 0.4051 0.7777 0.052 Uiso 1 1 calc R . .
C22A C 0.7767(3) 0.3064(2) 0.7433(2) 0.0395(9) Uani 1 1 d . . .
C23A C 0.7472(2) 0.2496(2) 0.6863(2) 0.0390(10) Uani 1 1 d . . .
H23A H 0.7431 0.2580 0.6448 0.047 Uiso 1 1 calc R . .
C24A C 0.7233(2) 0.1807(2) 0.6864(2) 0.0367(9) Uani 1 1 d . . .
C25A C 0.7303(2) 0.1698(2) 0.7473(2) 0.0392(10) Uani 1 1 d . . .
C26A C 0.7588(3) 0.2243(2) 0.8067(2) 0.0403(10) Uani 1 1 d . . .
C27A C 0.7842(3) 0.2923(2) 0.8041(2) 0.0435(10) Uani 1 1 d . . .
C28A C 0.6922(2) 0.1194(2) 0.6225(2) 0.0397(10) Uani 1 1 d . . .
H28A H 0.6585 0.0761 0.6302 0.048 Uiso 1 1 calc R . .
C29A C 0.8763(3) -0.0020(2) 0.6443(3) 0.0657(16) Uani 1 1 d . . .
H29A H 0.8686 -0.0350 0.6029 0.079 Uiso 1 1 calc R . .
H29B H 0.8383 -0.0285 0.6632 0.079 Uiso 1 1 calc R . .
C31A C 1.2235(3) 0.3265(2) 0.6998(2) 0.0431(10) Uani 1 1 d . . .
H31A H 1.2673 0.3756 0.7217 0.052 Uiso 1 1 calc R . .
H31B H 1.2371 0.3030 0.6654 0.052 Uiso 1 1 calc R . .
C33A C 1.0981(3) 0.5449(2) 0.9092(2) 0.0468(11) Uani 1 1 d . . .
H33A H 1.1381 0.5886 0.9071 0.056 Uiso 1 1 calc R . .
H33B H 1.0703 0.5576 0.9374 0.056 Uiso 1 1 calc R . .
C35A C 0.7628(3) 0.2099(2) 0.8714(2) 0.0443(10) Uani 1 1 d . . .
H35A H 0.7130 0.1663 0.8622 0.053 Uiso 1 1 calc R . .
H35B H 0.7624 0.2487 0.9023 0.053 Uiso 1 1 calc R . .
C37A C 1.0007(3) -0.0217(2) 0.6971(3) 0.0524(12) Uani 1 1 d . . .
H37A H 0.9961 -0.0417 0.6507 0.063 Uiso 1 1 calc R . .
C38A C 0.9586(5) -0.0806(4) 0.7188(5) 0.096(2) Uani 1 1 d U . .
H38A H 0.8989 -0.1069 0.6879 0.115 Uiso 1 1 calc R . .
H38B H 0.9624 -0.0623 0.7648 0.115 Uiso 1 1 calc R . .
C39A C 1.0005(6) -0.1303(4) 0.7184(5) 0.112(3) Uani 1 1 d U . .
H39A H 0.9743 -0.1678 0.7357 0.135 Uiso 1 1 calc R . .
H39B H 0.9910 -0.1526 0.6715 0.135 Uiso 1 1 calc R . .
C40A C 1.0907(6) -0.0921(5) 0.7602(5) 0.113(3) Uani 1 1 d U . .
H40A H 1.1157 -0.1242 0.7543 0.136 Uiso 1 1 calc R . .
H40B H 1.0994 -0.0778 0.8082 0.136 Uiso 1 1 calc R . .
C41A C 1.1354(5) -0.0284(4) 0.7439(4) 0.090(2) Uani 1 1 d . . .
H41A H 1.1372 -0.0428 0.6994 0.108 Uiso 1 1 calc R . .
H41B H 1.1935 -0.0014 0.7782 0.108 Uiso 1 1 calc R . .
C42A C 1.0911(4) 0.0170(3) 0.7429(3) 0.0719(16) Uani 1 1 d . . .
H42A H 1.0968 0.0366 0.7893 0.086 Uiso 1 1 calc R . .
H42B H 1.1185 0.0566 0.7284 0.086 Uiso 1 1 calc R . .
C43A C 1.2879(4) 0.2667(4) 0.7727(3) 0.0763(18) Uani 1 1 d . . .
H43A H 1.3382 0.3062 0.7747 0.092 Uiso 1 1 calc R A 1
C44A C 1.2843(7) 0.2122(6) 0.7332(5) 0.059(3) Uani 0.50 1 d P B 1
H44A H 1.2832 0.2202 0.6901 0.070 Uiso 0.50 1 calc PR B 1
H44B H 1.2315 0.1709 0.7230 0.070 Uiso 0.50 1 calc PR B 1
C45A C 1.3584(9) 0.1959(8) 0.7639(7) 0.083(4) Uani 0.50 1 d P B 1
H45A H 1.3475 0.1508 0.7339 0.099 Uiso 0.50 1 calc PR B 1
H45B H 1.4097 0.2327 0.7651 0.099 Uiso 0.50 1 calc PR B 1
C46A C 1.3734(12) 0.1917(9) 0.8345(8) 0.059(3) Uani 0.50 1 d P B 1
H46A H 1.3257 0.1511 0.8333 0.071 Uiso 0.50 1 calc PR B 1
H46B H 1.4243 0.1857 0.8528 0.071 Uiso 0.50 1 calc PR B 1
C47A C 1.3835(7) 0.2575(6) 0.8779(6) 0.056(2) Uani 0.50 1 d P B 1
H47A H 1.3918 0.2546 0.9238 0.067 Uiso 0.50 1 calc PR B 1
H47B H 1.4342 0.2970 0.8816 0.067 Uiso 0.50 1 calc PR B 1
C48A C 1.3103(6) 0.2725(6) 0.8520(5) 0.057(2) Uani 0.50 1 d P B 1
H48A H 1.3241 0.3201 0.8787 0.068 Uiso 0.50 1 calc PR B 1
H48B H 1.2616 0.2386 0.8565 0.068 Uiso 0.50 1 calc PR B 1
C44' C 1.2582(7) 0.2110(5) 0.8067(6) 0.056(3) Uani 0.50 1 d P B 2
H44C H 1.2571 0.2336 0.8494 0.067 Uiso 0.50 1 calc PR B 2
H44D H 1.2008 0.1749 0.7767 0.067 Uiso 0.50 1 calc PR B 2
C45' C 1.3144(11) 0.1770(8) 0.8213(8) 0.081(4) Uani 0.50 1 d P B 2
H45C H 1.3030 0.1432 0.7788 0.097 Uiso 0.50 1 calc PR B 2
H45D H 1.3027 0.1509 0.8525 0.097 Uiso 0.50 1 calc PR B 2
C46' C 1.4027(13) 0.2291(10) 0.8515(12) 0.089(6) Uani 0.50 1 d P B 2
H46C H 1.4384 0.2050 0.8584 0.107 Uiso 0.50 1 calc PR B 2
H46D H 1.4157 0.2603 0.8961 0.107 Uiso 0.50 1 calc PR B 2
C47' C 1.4211(8) 0.2717(8) 0.8065(8) 0.090(4) Uani 0.50 1 d PU B 2
H47C H 1.4806 0.3065 0.8277 0.108 Uiso 0.50 1 calc PR B 2
H47D H 1.4111 0.2406 0.7629 0.108 Uiso 0.50 1 calc PR B 2
C48' C 1.3676(6) 0.3092(7) 0.7937(8) 0.081(4) Uani 0.50 1 d P B 2
H48C H 1.3853 0.3466 0.8358 0.098 Uiso 0.50 1 calc PR B 2
H48D H 1.3764 0.3314 0.7593 0.098 Uiso 0.50 1 calc PR B 2
C49A C 1.2055(4) 0.5483(3) 1.0135(2) 0.0584(13) Uani 1 1 d . . .
H49A H 1.1759 0.5641 1.0388 0.070 Uiso 1 1 calc R . .
C50A C 1.2791(4) 0.6129(3) 1.0182(3) 0.0665(15) Uani 1 1 d . . .
H50A H 1.2588 0.6445 1.0002 0.080 Uiso 1 1 calc R . .
H50B H 1.3064 0.5986 0.9904 0.080 Uiso 1 1 calc R . .
C51A C 1.3425(4) 0.6517(3) 1.0916(3) 0.0804(19) Uani 1 1 d . . .
H51A H 1.3921 0.6907 1.0931 0.096 Uiso 1 1 calc R . .
H51B H 1.3175 0.6719 1.1179 0.096 Uiso 1 1 calc R . .
C52A C 1.3693(5) 0.6026(4) 1.1237(3) 0.094(2) Uani 1 1 d U . .
H52A H 1.4070 0.6282 1.1718 0.113 Uiso 1 1 calc R . .
H52B H 1.4003 0.5869 1.1008 0.113 Uiso 1 1 calc R . .
C53A C 1.2934(5) 0.5387(4) 1.1179(3) 0.090(2) Uani 1 1 d . . .
H53A H 1.3119 0.5069 1.1375 0.107 Uiso 1 1 calc R . .
H53B H 1.2647 0.5540 1.1437 0.107 Uiso 1 1 calc R . .
C54A C 1.2334(4) 0.4999(3) 1.0443(3) 0.0673(15) Uani 1 1 d . . .
H54A H 1.2612 0.4825 1.0190 0.081 Uiso 1 1 calc R . .
H54B H 1.1842 0.4592 1.0411 0.081 Uiso 1 1 calc R . .
C55A C 0.8504(3) 0.1863(2) 0.9688(2) 0.0433(10) Uani 1 1 d . . .
H55A H 0.8451 0.2220 1.0002 0.052 Uiso 1 1 calc R . .
C56A C 0.7818(3) 0.1138(2) 0.9567(2) 0.0497(11) Uani 1 1 d . . .
H56A H 0.7269 0.1139 0.9412 0.060 Uiso 1 1 calc R . .
H56B H 0.7807 0.0783 0.9210 0.060 Uiso 1 1 calc R . .
C57A C 0.7982(4) 0.0952(3) 1.0218(3) 0.0650(14) Uani 1 1 d . . .
H57A H 0.7922 0.1274 1.0554 0.078 Uiso 1 1 calc R . .
H57B H 0.7560 0.0470 1.0124 0.078 Uiso 1 1 calc R . .
C58A C 0.8838(4) 0.0998(3) 1.0509(3) 0.0689(15) Uani 1 1 d . . .
H58A H 0.8887 0.0652 1.0188 0.083 Uiso 1 1 calc R . .
H58B H 0.8923 0.0885 1.0934 0.083 Uiso 1 1 calc R . .
C59A C 0.9502(3) 0.1730(3) 1.0647(3) 0.0615(14) Uani 1 1 d . . .
H59A H 0.9478 0.2071 1.0993 0.074 Uiso 1 1 calc R . .
H59B H 1.0060 0.1747 1.0826 0.074 Uiso 1 1 calc R . .
C60A C 0.9375(3) 0.1927(3) 1.0010(2) 0.0511(11) Uani 1 1 d . . .
H60A H 0.9463 0.1618 0.9684 0.061 Uiso 1 1 calc R . .
H60B H 0.9793 0.2414 1.0118 0.061 Uiso 1 1 calc R . .
C61A C 0.8638(3) 0.1943(3) 0.4772(3) 0.0579(13) Uani 1 1 d . . .
H61A H 0.8169 0.1475 0.4493 0.069 Uiso 1 1 calc R . .
H61B H 0.8405 0.2241 0.4941 0.069 Uiso 1 1 calc R . .
C62A C 0.9041(4) 0.2250(3) 0.4339(3) 0.0758(17) Uani 1 1 d . . .
H62A H 0.9500 0.2717 0.4608 0.114 Uiso 1 1 calc R . .
H62B H 0.8629 0.2285 0.3966 0.114 Uiso 1 1 calc R . .
H62C H 0.9257 0.1950 0.4156 0.114 Uiso 1 1 calc R . .
C63A C 0.9818(3) 0.4531(2) 0.6008(2) 0.0540(12) Uani 1 1 d D . .
H63A H 0.9991 0.4428 0.5635 0.065 Uiso 1 1 calc R . .
H63B H 0.9232 0.4186 0.5867 0.065 Uiso 1 1 calc R . .
C64A C 0.9883(7) 0.5253(3) 0.6141(5) 0.135(3) Uani 1 1 d D . .
H64A H 0.9757 0.5370 0.6534 0.203 Uiso 1 1 calc R . .
H64B H 0.9485 0.5271 0.5746 0.203 Uiso 1 1 calc R . .
H64C H 1.0450 0.5590 0.6230 0.203 Uiso 1 1 calc R . .
C65A C 0.7425(3) 0.3819(3) 0.6747(2) 0.0504(11) Uani 1 1 d . . .
H65A H 0.7553 0.3625 0.6375 0.061 Uiso 1 1 calc R . .
H65B H 0.6836 0.3513 0.6650 0.061 Uiso 1 1 calc R . .
C66A C 0.7529(4) 0.4545(3) 0.6766(3) 0.0678(15) Uani 1 1 d . . .
H66A H 0.7354 0.4723 0.7106 0.102 Uiso 1 1 calc R . .
H66B H 0.7185 0.4527 0.6323 0.102 Uiso 1 1 calc R . .
H66C H 0.8115 0.4856 0.6882 0.102 Uiso 1 1 calc R . .
C67A C 0.6347(3) 0.1230(3) 0.5577(2) 0.0484(11) Uani 1 1 d . . .
H67A H 0.5872 0.1271 0.5651 0.058 Uiso 1 1 calc R . .
H67B H 0.6660 0.1655 0.5485 0.058 Uiso 1 1 calc R . .
C68A C 0.6015(3) 0.0592(3) 0.4968(2) 0.0583(13) Uani 1 1 d . . .
H68A H 0.6471 0.0598 0.4841 0.087 Uiso 1 1 calc R . .
H68B H 0.5584 0.0601 0.4590 0.087 Uiso 1 1 calc R . .
H68C H 0.5774 0.0167 0.5080 0.087 Uiso 1 1 calc R . .
N11 N 0.9133(3) 0.0945(2) 0.8294(2) 0.0542(10) Uani 1 1 d . . .
O11 O 0.8457(2) 0.07936(16) 0.83589(17) 0.0577(9) Uani 1 1 d . . .
O21 O 0.9627(3) 0.1570(2) 0.8475(3) 0.0956(15) Uani 1 1 d . . .
O31 O 0.9284(3) 0.0480(2) 0.8070(2) 0.0804(12) Uani 1 1 d . . .
N21 N 0.9900(3) 0.3797(3) 0.9768(2) 0.0664(13) Uani 1 1 d . . .
O41 O 0.9983(3) 0.3496(3) 0.9278(2) 0.1048(17) Uani 1 1 d U . .
O51 O 0.9459(3) 0.3467(2) 1.0025(2) 0.0820(12) Uani 1 1 d . . .
O61 O 1.0266(2) 0.44564(18) 1.00005(18) 0.0642(9) Uani 1 1 d . . .
N31 N 1.2589(4) 0.4382(3) 0.8702(2) 0.0695(13) Uani 1 1 d . . .
O71 O 1.2812(2) 0.50165(17) 0.89680(16) 0.0535(8) Uani 1 1 d . . .
O81 O 1.3092(4) 0.4227(3) 0.8534(2) 0.1035(17) Uani 1 1 d U . .
O91 O 1.1896(4) 0.3936(3) 0.8607(3) 0.126(2) Uani 1 1 d U . .
N41 N 1.1234(5) 0.1571(3) 0.4846(4) 0.108(2) Uani 1 1 d U . .
O101 O 1.1760(3) 0.2010(2) 0.5434(2) 0.0870(13) Uani 1 1 d . . .
O111 O 1.1463(4) 0.1490(3) 0.4384(4) 0.140(2) Uani 1 1 d . . .
O121 O 1.0478(4) 0.1284(4) 0.4700(4) 0.159(3) Uani 1 1 d U . .
N30B N 0.5148(2) 0.93141(19) 0.76481(18) 0.0409(8) Uani 1 1 d . . .
H30C H 0.5137 0.9197 0.7221 0.049 Uiso 1 1 calc R . .
H30D H 0.4964 0.8908 0.7752 0.049 Uiso 1 1 calc R . .
N32B N 0.6086(2) 0.76960(19) 0.54058(18) 0.0433(8) Uani 1 1 d . . .
H32C H 0.6214 0.8107 0.5714 0.052 Uiso 1 1 calc R . .
H32D H 0.5620 0.7351 0.5404 0.052 Uiso 1 1 calc R . .
N34B N 0.3483(2) 0.47343(19) 0.58635(19) 0.0501(10) Uani 1 1 d . . .
H34C H 0.3792 0.5135 0.5795 0.060 Uiso 1 1 calc R . .
H34D H 0.3286 0.4861 0.6175 0.060 Uiso 1 1 calc R . .
N36B N 0.3129(2) 0.71553(19) 0.82702(18) 0.0439(9) Uani 1 1 d . . .
H36C H 0.3422 0.7630 0.8488 0.053 Uiso 1 1 calc R . .
H36D H 0.3268 0.7057 0.7911 0.053 Uiso 1 1 calc R . .
O4B O 0.71862(17) 0.95375(15) 0.76537(14) 0.0405(7) Uani 1 1 d . . .
H4B H 0.7642 0.9903 0.7829 0.061 Uiso 1 1 calc R . .
O6B O 0.56831(19) 0.91646(16) 0.90382(15) 0.0455(7) Uani 1 1 d . . .
H6B H 0.5413 0.8821 0.9135 0.068 Uiso 1 1 calc R . .
O11B O 0.6596(2) 0.62779(16) 0.59010(16) 0.0497(8) Uani 1 1 d . . .
H11B H 0.6339 0.5917 0.5984 0.075 Uiso 1 1 calc R . .
O13B O 0.74032(19) 0.86810(16) 0.67135(15) 0.0458(7) Uani 1 1 d . . .
H13B H 0.7403 0.8962 0.7028 0.069 Uiso 1 1 calc R . .
O18B O 0.39415(18) 0.47702(17) 0.73646(17) 0.0570(9) Uani 1 1 d . . .
H18B H 0.3898 0.5006 0.7685 0.085 Uiso 1 1 calc R . .
O20B O 0.5691(2) 0.51712(18) 0.61520(18) 0.0657(10) Uani 1 1 d . . .
H20B H 0.5420 0.4743 0.5928 0.099 Uiso 1 1 calc R . .
O25B O 0.4773(2) 0.80906(16) 0.93438(16) 0.0475(7) Uani 1 1 d . . .
H25B H 0.4780 0.8168 0.9734 0.071 Uiso 1 1 calc R . .
O27B O 0.37160(18) 0.56312(16) 0.83009(16) 0.0494(8) Uani 1 1 d . . .
H27B H 0.3507 0.5464 0.8557 0.074 Uiso 1 1 calc R . .
C1B C 0.6661(2) 0.8668(2) 0.9113(2) 0.0382(9) Uani 1 1 d . . .
C2B C 0.7235(2) 0.8590(2) 0.8871(2) 0.0376(9) Uani 1 1 d . . .
H2B H 0.7499 0.8323 0.9038 0.045 Uiso 1 1 calc R . .
C3B C 0.7440(2) 0.8883(2) 0.8396(2) 0.0391(10) Uani 1 1 d . . .
C4B C 0.7033(2) 0.9261(2) 0.8154(2) 0.0369(9) Uani 1 1 d . . .
C5B C 0.6465(2) 0.9362(2) 0.8385(2) 0.0390(10) Uani 1 1 d . . .
C6B C 0.6276(2) 0.9053(2) 0.8856(2) 0.0401(10) Uani 1 1 d . . .
C7B C 0.8050(2) 0.8768(2) 0.8130(2) 0.0437(10) Uani 1 1 d . . .
H7B H 0.8260 0.9157 0.7948 0.052 Uiso 1 1 calc R . .
C8B C 0.7628(2) 0.8096(2) 0.7547(2) 0.0395(10) Uani 1 1 d . . .
C9B C 0.7524(2) 0.7454(2) 0.7642(2) 0.0429(10) Uani 1 1 d . . .
H9B H 0.7692 0.7442 0.8091 0.051 Uiso 1 1 calc R . .
C10B C 0.7192(2) 0.6837(2) 0.7123(2) 0.0429(10) Uani 1 1 d . . .
C11B C 0.6925(3) 0.6853(2) 0.6456(2) 0.0451(11) Uani 1 1 d . . .
C12B C 0.7022(3) 0.7486(2) 0.6335(2) 0.0451(10) Uani 1 1 d . . .
C13B C 0.7356(2) 0.8087(2) 0.6876(2) 0.0405(10) Uani 1 1 d . . .
C14B C 0.7112(3) 0.6157(2) 0.7271(2) 0.0435(10) Uani 1 1 d . . .
H14B H 0.7104 0.5846 0.6874 0.052 Uiso 1 1 calc R . .
C15B C 0.6275(3) 0.5782(2) 0.7318(2) 0.0452(10) Uani 1 1 d . . .
C16B C 0.6177(3) 0.5918(2) 0.7919(2) 0.0424(10) Uani 1 1 d . . .
H16B H 0.6648 0.6252 0.8313 0.051 Uiso 1 1 calc R . .
C17B C 0.5414(3) 0.5586(2) 0.7971(2) 0.0432(10) Uani 1 1 d . . .
C18B C 0.4731(3) 0.5116(2) 0.7380(2) 0.0487(11) Uani 1 1 d . . .
C19B C 0.4801(3) 0.4952(3) 0.6766(2) 0.0549(12) Uani 1 1 d . . .
C20B C 0.5577(3) 0.5285(2) 0.6736(2) 0.0521(12) Uani 1 1 d . . .
C21B C 0.5332(3) 0.5717(2) 0.8640(2) 0.0420(10) Uani 1 1 d . . .
H21B H 0.4819 0.5307 0.8585 0.050 Uiso 1 1 calc R . .
C22B C 0.5190(2) 0.6363(2) 0.8810(2) 0.0384(9) Uani 1 1 d . . .
C23B C 0.5848(2) 0.7034(2) 0.9119(2) 0.0381(9) Uani 1 1 d . . .
H23B H 0.6396 0.7093 0.9200 0.046 Uiso 1 1 calc R . .
C24B C 0.5741(2) 0.7621(2) 0.9316(2) 0.0380(9) Uani 1 1 d . . .
C25B C 0.4931(3) 0.7523(2) 0.9189(2) 0.0414(10) Uani 1 1 d . . .
C26B C 0.4244(3) 0.6864(2) 0.8864(2) 0.0411(10) Uani 1 1 d . . .
C27B C 0.4386(3) 0.6290(2) 0.8672(2) 0.0394(9) Uani 1 1 d . . .
C28B C 0.6475(3) 0.8358(2) 0.9653(2) 0.0443(10) Uani 1 1 d . . .
H28B H 0.6293 0.8656 0.9904 0.053 Uiso 1 1 calc R . .
C29B C 0.6045(2) 0.9792(2) 0.8143(2) 0.0416(10) Uani 1 1 d . . .
H29C H 0.6348 1.0083 0.7920 0.050 Uiso 1 1 calc R . .
H29D H 0.6056 1.0108 0.8532 0.050 Uiso 1 1 calc R . .
C31B C 0.6798(3) 0.7517(2) 0.5631(2) 0.0459(10) Uani 1 1 d . . .
H31C H 0.7292 0.7872 0.5606 0.055 Uiso 1 1 calc R . .
H31D H 0.6646 0.7058 0.5319 0.055 Uiso 1 1 calc R . .
C33B C 0.4031(3) 0.4429(3) 0.6145(2) 0.0540(12) Uani 1 1 d . . .
H33C H 0.4203 0.4253 0.5797 0.065 Uiso 1 1 calc R . .
H33D H 0.3716 0.4026 0.6264 0.065 Uiso 1 1 calc R . .
C35B C 0.3396(3) 0.6791(2) 0.8748(2) 0.0435(10) Uani 1 1 d . . .
H35C H 0.3386 0.6989 0.9185 0.052 Uiso 1 1 calc R . .
H35D H 0.2993 0.6288 0.8562 0.052 Uiso 1 1 calc R . .
C37B C 0.4550(3) 0.9617(2) 0.7638(3) 0.0476(11) Uani 1 1 d . . .
H37B H 0.4576 0.9753 0.8106 0.057 Uiso 1 1 calc R . .
C38B C 0.3672(3) 0.9053(3) 0.7180(3) 0.0620(14) Uani 1 1 d . . .
H38C H 0.3539 0.8646 0.7344 0.074 Uiso 1 1 calc R . .
H38D H 0.3636 0.8894 0.6716 0.074 Uiso 1 1 calc R . .
C39B C 0.3048(4) 0.9340(3) 0.7172(3) 0.0768(17) Uani 1 1 d . . .
H39C H 0.2486 0.8982 0.6843 0.092 Uiso 1 1 calc R . .
H39D H 0.3032 0.9437 0.7624 0.092 Uiso 1 1 calc R . .
C40B C 0.3263(4) 0.9999(4) 0.6989(4) 0.0858(19) Uani 1 1 d . . .
H40C H 0.2869 1.0187 0.7025 0.103 Uiso 1 1 calc R . .
H40D H 0.3211 0.9893 0.6516 0.103 Uiso 1 1 calc R . .
C41B C 0.4158(4) 1.0548(3) 0.7461(4) 0.0816(19) Uani 1 1 d . . .
H41C H 0.4299 1.0973 0.7326 0.098 Uiso 1 1 calc R . .
H41D H 0.4200 1.0679 0.7930 0.098 Uiso 1 1 calc R . .
C42B C 0.4781(3) 1.0258(3) 0.7432(3) 0.0613(13) Uani 1 1 d . . .
H42C H 0.4758 1.0140 0.6969 0.074 Uiso 1 1 calc R . .
H42D H 0.5355 1.0612 0.7741 0.074 Uiso 1 1 calc R . .
C43B C 0.5886(3) 0.7776(2) 0.4723(2) 0.0454(10) Uani 1 1 d . . .
H43B H 0.5882 0.7376 0.4415 0.054 Uiso 1 1 calc R . .
C44B C 0.5007(3) 0.7723(3) 0.4454(2) 0.0495(11) Uani 1 1 d . . .
H44E H 0.4596 0.7259 0.4418 0.059 Uiso 1 1 calc R . .
H44F H 0.4978 0.8086 0.4772 0.059 Uiso 1 1 calc R . .
C45B C 0.4796(4) 0.7820(4) 0.3768(3) 0.0733(17) Uani 1 1 d . . .
H45E H 0.4734 0.7411 0.3437 0.088 Uiso 1 1 calc R . .
H45F H 0.4253 0.7832 0.3626 0.088 Uiso 1 1 calc R . .
C46B C 0.5415(5) 0.8450(6) 0.3754(5) 0.120(3) Uani 1 1 d U . .
H46E H 0.5416 0.8861 0.4031 0.144 Uiso 1 1 calc R . .
H46F H 0.5258 0.8458 0.3285 0.144 Uiso 1 1 calc R . .
C47B C 0.6280(5) 0.8509(6) 0.4014(5) 0.122(3) Uani 1 1 d . . .
H47E H 0.6303 0.8135 0.3704 0.146 Uiso 1 1 calc R . .
H47F H 0.6681 0.8965 0.4027 0.146 Uiso 1 1 calc R . .
C48B C 0.6530(4) 0.8447(4) 0.4725(4) 0.0853(19) Uani 1 1 d . . .
H48E H 0.7081 0.8450 0.4871 0.102 Uiso 1 1 calc R . .
H48F H 0.6573 0.8852 0.5047 0.102 Uiso 1 1 calc R . .
C49B C 0.2749(3) 0.4250(2) 0.5207(2) 0.0511(12) Uani 1 1 d . . .
H49B H 0.2968 0.4062 0.4898 0.061 Uiso 1 1 calc R . .
C50B C 0.2332(3) 0.4639(3) 0.4877(3) 0.0668(15) Uani 1 1 d . . .
H50C H 0.2745 0.5036 0.4814 0.080 Uiso 1 1 calc R . .
H50D H 0.2104 0.4830 0.5170 0.080 Uiso 1 1 calc R . .
C51B C 0.1636(4) 0.4156(4) 0.4202(3) 0.0851(19) Uani 1 1 d . . .
H51C H 0.1349 0.4413 0.3996 0.102 Uiso 1 1 calc R . .
H51D H 0.1873 0.3999 0.3897 0.102 Uiso 1 1 calc R . .
C52B C 0.1012(3) 0.3524(3) 0.4274(3) 0.0762(17) Uani 1 1 d . . .
H52C H 0.0592 0.3200 0.3821 0.091 Uiso 1 1 calc R . .
H52D H 0.0719 0.3677 0.4525 0.091 Uiso 1 1 calc R . .
C53B C 0.1421(3) 0.3145(3) 0.4638(3) 0.0665(15) Uani 1 1 d . . .
H53C H 0.1635 0.2927 0.4351 0.080 Uiso 1 1 calc R . .
H53D H 0.1000 0.2767 0.4713 0.080 Uiso 1 1 calc R . .
C54B C 0.2138(3) 0.3626(2) 0.5316(3) 0.0548(12) Uani 1 1 d . . .
H54C H 0.2428 0.3367 0.5514 0.066 Uiso 1 1 calc R . .
H54D H 0.1920 0.3794 0.5632 0.066 Uiso 1 1 calc R . .
C55B C 0.2213(3) 0.6955(2) 0.8004(2) 0.0433(10) Uani 1 1 d . . .
H55B H 0.1901 0.6438 0.7765 0.052 Uiso 1 1 calc R . .
C56B C 0.2017(3) 0.7319(3) 0.7492(3) 0.0554(12) Uani 1 1 d . . .
H56C H 0.2176 0.7182 0.7119 0.066 Uiso 1 1 calc R . .
H56D H 0.2340 0.7832 0.7710 0.066 Uiso 1 1 calc R . .
C57B C 0.1077(3) 0.7110(4) 0.7210(3) 0.0713(16) Uani 1 1 d . . .
H57C H 0.0956 0.7372 0.6901 0.086 Uiso 1 1 calc R . .
H57D H 0.0760 0.6604 0.6947 0.086 Uiso 1 1 calc R . .
C58B C 0.0794(3) 0.7260(3) 0.7769(3) 0.0667(15) Uani 1 1 d . . .
H58C H 0.0184 0.7100 0.7573 0.080 Uiso 1 1 calc R . .
H58D H 0.1070 0.7771 0.8005 0.080 Uiso 1 1 calc R . .
C59B C 0.1005(3) 0.6890(3) 0.8272(3) 0.0538(12) Uani 1 1 d . . .
H59C H 0.0702 0.6378 0.8042 0.065 Uiso 1 1 calc R . .
H59D H 0.0824 0.7002 0.8638 0.065 Uiso 1 1 calc R . .
C60B C 0.1941(3) 0.7121(2) 0.8572(2) 0.0448(10) Uani 1 1 d . . .
H60C H 0.2245 0.7630 0.8821 0.054 Uiso 1 1 calc R . .
H60D H 0.2071 0.6872 0.8893 0.054 Uiso 1 1 calc R . .
C61B C 0.8817(3) 0.8816(3) 0.8682(2) 0.0533(12) Uani 1 1 d . . .
H61C H 0.8628 0.8459 0.8895 0.064 Uiso 1 1 calc R . .
H61D H 0.9166 0.8705 0.8468 0.064 Uiso 1 1 calc R . .
C62B C 0.9334(3) 0.9508(3) 0.9211(3) 0.0822(19) Uani 1 1 d . . .
H62D H 0.9549 0.9863 0.9009 0.123 Uiso 1 1 calc R . .
H62E H 0.9801 0.9496 0.9550 0.123 Uiso 1 1 calc R . .
H62F H 0.8995 0.9623 0.9427 0.123 Uiso 1 1 calc R . .
C63B C 0.7850(3) 0.6268(2) 0.7889(2) 0.0474(11) Uani 1 1 d . . .
H63C H 0.7900 0.6604 0.8286 0.057 Uiso 1 1 calc R . .
H63D H 0.7738 0.5819 0.7977 0.057 Uiso 1 1 calc R . .
C64B C 0.8670(3) 0.6541(3) 0.7810(3) 0.0557(12) Uani 1 1 d . . .
H64D H 0.8621 0.6220 0.7410 0.084 Uiso 1 1 calc R . .
H64E H 0.9111 0.6576 0.8211 0.084 Uiso 1 1 calc R . .
H64F H 0.8809 0.7004 0.7760 0.084 Uiso 1 1 calc R . .
C65B C 0.6051(3) 0.5749(3) 0.9217(2) 0.0501(11) Uani 1 1 d . . .
H65C H 0.6568 0.6166 0.9304 0.060 Uiso 1 1 calc R . .
H65D H 0.6132 0.5331 0.9078 0.060 Uiso 1 1 calc R . .
C66B C 0.5916(4) 0.5783(3) 0.9870(3) 0.0731(16) Uani 1 1 d . . .
H66D H 0.5807 0.6182 0.9999 0.110 Uiso 1 1 calc R . .
H66E H 0.6416 0.5839 1.0230 0.110 Uiso 1 1 calc R . .
H66F H 0.5439 0.5350 0.9802 0.110 Uiso 1 1 calc R . .
C67B C 0.7240(3) 0.8371(2) 1.0172(2) 0.0502(11) Uani 1 1 d . . .
H67C H 0.7069 0.8135 1.0486 0.060 Uiso 1 1 calc R . .
H67D H 0.7459 0.8105 0.9936 0.060 Uiso 1 1 calc R . .
C68B C 0.7933(3) 0.9113(3) 1.0579(3) 0.0657(15) Uani 1 1 d . . .
H68D H 0.8140 0.9335 1.0276 0.099 Uiso 1 1 calc R . .
H68E H 0.8390 0.9095 1.0923 0.099 Uiso 1 1 calc R . .
H68F H 0.7713 0.9385 1.0798 0.099 Uiso 1 1 calc R . .
N12 N 0.5648(2) 0.8965(2) 0.62885(19) 0.0497(10) Uani 1 1 d . . .
O12 O 0.5539(2) 0.9466(2) 0.65250(17) 0.0627(9) Uani 1 1 d . . .
O22 O 0.5347(2) 0.8398(2) 0.6379(2) 0.0793(12) Uani 1 1 d . . .
O32 O 0.60921(18) 0.90450(16) 0.59497(16) 0.0492(8) Uani 1 1 d . . .
N22 N 0.4689(2) 0.6038(2) 0.5135(2) 0.0539(10) Uani 1 1 d . . .
O42 O 0.4933(2) 0.61152(16) 0.46655(16) 0.0543(8) Uani 1 1 d . . .
O52 O 0.4843(2) 0.65668(18) 0.55852(18) 0.0661(10) Uani 1 1 d . . .
O62 O 0.4301(3) 0.54388(19) 0.51381(19) 0.0772(12) Uani 1 1 d . . .
N32 N 0.2916(2) 0.5762(2) 0.67773(18) 0.0470(9) Uani 1 1 d . . .
O72 O 0.3522(2) 0.60672(18) 0.6658(2) 0.0763(12) Uani 1 1 d . . .
O82 O 0.2645(2) 0.60705(18) 0.70976(18) 0.0618(9) Uani 1 1 d . . .
O92 O 0.2563(2) 0.50994(16) 0.65611(17) 0.0561(9) Uani 1 1 d . . .
N42 N 0.4108(3) 0.8413(2) 1.0530(2) 0.0531(10) Uani 1 1 d . . .
O102 O 0.3455(2) 0.7915(2) 1.0140(2) 0.0816(12) Uani 1 1 d . . .
O112 O 0.4137(3) 0.8865(3) 1.0960(3) 0.1092(18) Uani 1 1 d U . .
O122 O 0.4790(2) 0.8463(2) 1.05042(17) 0.0621(9) Uani 1 1 d . . .
N1 N 1.0539(3) 0.2011(3) 0.7471(3) 0.0726(13) Uani 1 1 d . . .
C1 C 1.0167(3) 0.2310(3) 0.7534(3) 0.0550(12) Uani 1 1 d . . .
C2 C 0.9712(3) 0.2693(3) 0.7620(3) 0.0597(13) Uani 1 1 d . . .
H2C H 0.9865 0.2898 0.8103 0.090 Uiso 1 1 calc R . .
H2D H 0.9113 0.2378 0.7397 0.090 Uiso 1 1 calc R . .
H2E H 0.9848 0.3067 0.7421 0.090 Uiso 1 1 calc R . .
N2 N 0.4473(3) 0.7784(2) 0.7639(2) 0.0538(10) Uani 1 1 d . . .
C3 C 0.4865(3) 0.7529(2) 0.7494(2) 0.0443(10) Uani 1 1 d . . .
C4 C 0.5362(3) 0.7224(3) 0.7325(3) 0.0545(12) Uani 1 1 d . . .
H4C H 0.5946 0.7579 0.7521 0.082 Uiso 1 1 calc R . .
H4D H 0.5168 0.7050 0.6833 0.082 Uiso 1 1 calc R . .
H4E H 0.5313 0.6836 0.7504 0.082 Uiso 1 1 calc R . .
N3 N 0.8153(3) 0.7374(3) 0.9461(3) 0.0767(13) Uani 1 1 d . . .
C5 C 0.8370(3) 0.7286(3) 0.9969(3) 0.0508(11) Uani 1 1 d . . .
C6 C 0.8597(4) 0.7162(3) 1.0601(3) 0.0691(15) Uani 1 1 d . . .
H6C H 0.8883 0.7607 1.0971 0.104 Uiso 1 1 calc R . .
H6D H 0.8969 0.6943 1.0625 0.104 Uiso 1 1 calc R . .
H6E H 0.8094 0.6850 1.0640 0.104 Uiso 1 1 calc R . .
N4 N 0.7662(3) 0.2980(3) 0.5296(3) 0.0789(14) Uani 1 1 d . . .
C7 C 0.7178(3) 0.2935(3) 0.4816(3) 0.0570(12) Uani 1 1 d . . .
C8 C 0.6559(4) 0.2867(4) 0.4197(3) 0.088(2) Uani 1 1 d . . .
H8A H 0.6054 0.2427 0.4055 0.133 Uiso 1 1 calc R . .
H8B H 0.6777 0.2868 0.3845 0.133 Uiso 1 1 calc R . .
H8C H 0.6425 0.3261 0.4270 0.133 Uiso 1 1 calc R . .
N5 N 0.3630(3) 0.8732(3) 0.8808(3) 0.0692(12) Uani 1 1 d . . .
C9 C 0.3812(5) 0.9266(3) 0.9087(4) 0.087(2) Uani 1 1 d . . .
C10 C 0.3951(9) 0.9993(5) 0.9378(7) 0.175(5) Uani 1 1 d U . .
H10A H 0.4434 1.0324 0.9330 0.262 Uiso 1 1 calc R . .
H10B H 0.4054 1.0090 0.9857 0.262 Uiso 1 1 calc R . .
H10C H 0.3456 1.0043 0.9138 0.262 Uiso 1 1 calc R . .

loop_
_atom_site_aniso_label
_atom_site_aniso_U_11
_atom_site_aniso_U_22
_atom_site_aniso_U_33
_atom_site_aniso_U_23
_atom_site_aniso_U_13
_atom_site_aniso_U_12
N30A 0.047(2) 0.046(2) 0.105(4) 0.032(2) 0.033(2) 0.0264(19)
N32A 0.050(2) 0.045(2) 0.048(2) 0.0215(17) 0.0266(18) 0.0259(17)
N34A 0.071(3) 0.040(2) 0.039(2) 0.0117(17) 0.0151(19) 0.0275(19)
N36A 0.0438(19) 0.0375(19) 0.0379(19) 0.0124(15) 0.0139(16) 0.0199(15)
O4A 0.0504(19) 0.0433(19) 0.125(3) 0.021(2) 0.049(2) 0.0234(16)
O6A 0.0394(16) 0.0351(16) 0.0549(19) 0.0147(14) 0.0173(14) 0.0110(13)
O11A 0.0508(17) 0.0365(16) 0.0398(16) 0.0133(13) 0.0168(14) 0.0142(13)
O13A 0.0477(17) 0.0426(17) 0.063(2) 0.0126(15) 0.0306(15) 0.0205(14)
O18A 0.066(2) 0.0461(18) 0.0410(18) 0.0114(14) 0.0262(16) 0.0268(15)
O20A 0.0565(19) 0.0403(17) 0.0440(18) 0.0095(14) 0.0198(15) 0.0203(14)
O25A 0.0625(19) 0.0383(17) 0.0477(19) 0.0167(14) 0.0244(16) 0.0206(15)
O27A 0.079(2) 0.0434(18) 0.0440(18) 0.0151(15) 0.0306(17) 0.0296(17)
C1A 0.0280(19) 0.036(2) 0.039(2) 0.0055(18) 0.0109(17) 0.0117(17)
C2A 0.038(2) 0.038(2) 0.032(2) 0.0032(18) 0.0096(18) 0.0157(18)
C3A 0.039(2) 0.039(2) 0.047(3) 0.0051(19) 0.020(2) 0.0128(19)
C4A 0.042(2) 0.037(2) 0.085(4) 0.012(2) 0.032(3) 0.017(2)
C5A 0.038(2) 0.038(2) 0.071(3) 0.014(2) 0.024(2) 0.0165(19)
C6A 0.033(2) 0.038(2) 0.057(3) 0.011(2) 0.013(2) 0.0110(18)
C7A 0.038(2) 0.050(3) 0.046(3) 0.005(2) 0.018(2) 0.013(2)
C8A 0.048(2) 0.038(2) 0.037(2) 0.0086(19) 0.020(2) 0.0127(19)
C9A 0.043(2) 0.048(3) 0.033(2) 0.0125(19) 0.0170(19) 0.021(2)
C10A 0.054(3) 0.038(2) 0.035(2) 0.0168(19) 0.021(2) 0.017(2)
C11A 0.041(2) 0.038(2) 0.034(2) 0.0121(18) 0.0181(18) 0.0131(18)
C12A 0.042(2) 0.041(2) 0.042(2) 0.019(2) 0.024(2) 0.0157(19)
C13A 0.044(2) 0.043(2) 0.038(2) 0.0128(19) 0.024(2) 0.019(2)
C14A 0.050(2) 0.043(2) 0.040(2) 0.018(2) 0.021(2) 0.021(2)
C15A 0.052(2) 0.036(2) 0.036(2) 0.0176(19) 0.017(2) 0.025(2)
C16A 0.049(2) 0.041(2) 0.040(2) 0.0148(19) 0.016(2) 0.024(2)
C17A 0.057(3) 0.036(2) 0.039(2) 0.0181(19) 0.022(2) 0.028(2)
C18A 0.065(3) 0.033(2) 0.046(3) 0.018(2) 0.029(2) 0.030(2)
C19A 0.064(3) 0.033(2) 0.038(2) 0.0137(18) 0.021(2) 0.027(2)
C20A 0.056(3) 0.031(2) 0.042(2) 0.0143(19) 0.020(2) 0.023(2)
C21A 0.055(3) 0.050(3) 0.037(2) 0.018(2) 0.022(2) 0.031(2)
C22A 0.045(2) 0.042(2) 0.040(2) 0.0159(19) 0.0178(19) 0.0262(19)
C23A 0.038(2) 0.048(3) 0.038(2) 0.019(2) 0.0148(18) 0.0237(19)
C24A 0.034(2) 0.040(2) 0.036(2) 0.0090(18) 0.0117(17) 0.0195(18)
C25A 0.039(2) 0.044(2) 0.040(2) 0.017(2) 0.0152(19) 0.0231(19)
C26A 0.045(2) 0.042(2) 0.033(2) 0.0104(19) 0.0104(18) 0.0245(19)
C27A 0.049(2) 0.049(3) 0.037(2) 0.012(2) 0.017(2) 0.028(2)
C28A 0.035(2) 0.040(2) 0.039(2) 0.0108(19) 0.0135(18) 0.0152(18)
C29A 0.043(3) 0.034(2) 0.117(5) 0.025(3) 0.029(3) 0.017(2)
C31A 0.044(2) 0.045(2) 0.045(3) 0.018(2) 0.021(2) 0.021(2)
C33A 0.067(3) 0.040(2) 0.043(3) 0.017(2) 0.024(2) 0.032(2)
C35A 0.048(2) 0.047(3) 0.043(3) 0.019(2) 0.020(2) 0.024(2)
C37A 0.060(3) 0.047(3) 0.071(3) 0.028(2) 0.037(3) 0.032(2)
C38A 0.114(5) 0.084(4) 0.154(6) 0.064(4) 0.091(5) 0.070(4)
C39A 0.141(6) 0.087(4) 0.184(7) 0.081(5) 0.110(5) 0.077(4)
C40A 0.147(6) 0.143(6) 0.123(6) 0.075(5) 0.072(5) 0.112(5)
C41A 0.102(5) 0.096(5) 0.085(5) 0.024(4) 0.020(4) 0.074(4)
C42A 0.092(4) 0.083(4) 0.064(4) 0.027(3) 0.030(3) 0.063(4)
C43A 0.089(4) 0.111(5) 0.107(5) 0.078(4) 0.071(4) 0.080(4)
C44A 0.063(6) 0.064(6) 0.058(6) 0.018(5) 0.027(5) 0.038(5)
C45A 0.102(9) 0.119(11) 0.077(8) 0.044(8) 0.046(7) 0.087(9)
C46A 0.080(11) 0.055(9) 0.070(9) 0.034(8) 0.037(8) 0.049(9)
C47A 0.056(6) 0.052(7) 0.061(7) 0.021(5) 0.020(5) 0.028(5)
C48A 0.059(6) 0.057(6) 0.058(6) 0.026(5) 0.020(5) 0.030(5)
C44' 0.091(7) 0.053(6) 0.067(7) 0.042(5) 0.047(6) 0.053(6)
C45' 0.117(12) 0.089(10) 0.103(11) 0.063(9) 0.073(10) 0.078(10)
C46' 0.107(14) 0.049(9) 0.129(16) 0.044(11) 0.033(12) 0.058(11)
C47' 0.064(6) 0.094(7) 0.121(8) 0.043(6) 0.028(5) 0.047(5)
C48' 0.041(6) 0.083(8) 0.118(11) 0.054(8) 0.014(6) 0.030(6)
C49A 0.088(4) 0.063(3) 0.033(3) 0.010(2) 0.018(2) 0.049(3)
C50A 0.076(3) 0.056(3) 0.059(3) 0.004(3) 0.014(3) 0.037(3)
C51A 0.083(4) 0.083(4) 0.058(4) -0.010(3) 0.005(3) 0.054(3)
C52A 0.107(5) 0.108(5) 0.065(4) 0.002(3) 0.004(3) 0.082(4)
C53A 0.133(6) 0.133(6) 0.048(3) 0.034(4) 0.034(4) 0.105(6)
C54A 0.089(4) 0.083(4) 0.052(3) 0.025(3) 0.029(3) 0.059(3)
C55A 0.055(3) 0.042(2) 0.038(2) 0.0138(19) 0.018(2) 0.027(2)
C56A 0.058(3) 0.044(3) 0.042(3) 0.013(2) 0.018(2) 0.021(2)
C57A 0.088(4) 0.060(3) 0.054(3) 0.029(3) 0.035(3) 0.031(3)
C58A 0.096(4) 0.074(4) 0.054(3) 0.037(3) 0.027(3) 0.050(3)
C59A 0.074(3) 0.061(3) 0.044(3) 0.015(2) 0.008(2) 0.040(3)
C60A 0.055(3) 0.046(3) 0.047(3) 0.012(2) 0.012(2) 0.026(2)
C61A 0.053(3) 0.058(3) 0.053(3) 0.009(2) 0.027(2) 0.015(2)
C62A 0.067(3) 0.080(4) 0.054(3) 0.009(3) 0.028(3) 0.009(3)
C63A 0.068(3) 0.062(3) 0.051(3) 0.032(2) 0.034(3) 0.035(3)
C64A 0.186(10) 0.143(8) 0.133(8) 0.059(7) 0.079(7) 0.114(8)
C65A 0.058(3) 0.056(3) 0.054(3) 0.026(2) 0.026(2) 0.037(2)
C66A 0.079(4) 0.053(3) 0.080(4) 0.031(3) 0.024(3) 0.041(3)
C67A 0.038(2) 0.057(3) 0.044(3) 0.014(2) 0.013(2) 0.020(2)
C68A 0.048(3) 0.064(3) 0.043(3) 0.005(2) 0.005(2) 0.021(2)
N11 0.054(2) 0.048(3) 0.054(3) 0.0109(19) 0.018(2) 0.021(2)
O11 0.0503(19) 0.0448(18) 0.062(2) 0.0008(16) 0.0209(16) 0.0149(15)
O21 0.107(3) 0.053(3) 0.114(4) 0.015(2) 0.071(3) 0.008(2)
O31 0.077(2) 0.071(3) 0.105(3) 0.016(2) 0.042(2) 0.046(2)
N21 0.086(3) 0.065(3) 0.044(3) 0.000(2) 0.008(2) 0.053(3)
O41 0.136(4) 0.132(4) 0.054(2) -0.009(2) 0.015(2) 0.105(3)
O51 0.099(3) 0.042(2) 0.085(3) 0.018(2) 0.017(3) 0.028(2)
O61 0.093(3) 0.045(2) 0.059(2) 0.0136(17) 0.038(2) 0.0308(18)
N31 0.108(4) 0.062(3) 0.040(2) 0.024(2) 0.022(3) 0.043(3)
O71 0.069(2) 0.0446(19) 0.0483(19) 0.0092(15) 0.0254(16) 0.0289(16)
O81 0.178(5) 0.111(3) 0.049(2) 0.020(2) 0.029(3) 0.109(4)
O91 0.155(5) 0.068(3) 0.083(3) 0.041(2) 0.026(3) -0.012(3)
N41 0.123(5) 0.084(4) 0.117(5) -0.002(3) 0.090(4) 0.029(3)
O101 0.117(3) 0.065(3) 0.089(3) 0.021(2) 0.058(3) 0.039(2)
O111 0.144(5) 0.106(4) 0.165(6) 0.003(4) 0.108(5) 0.034(4)
O121 0.122(4) 0.157(5) 0.154(5) 0.004(4) 0.091(4) 0.012(4)
N30B 0.0407(18) 0.046(2) 0.039(2) 0.0123(16) 0.0132(16) 0.0265(16)
N32B 0.0417(19) 0.047(2) 0.044(2) 0.0106(17) 0.0227(17) 0.0203(16)
N34B 0.051(2) 0.042(2) 0.044(2) -0.0001(17) 0.0286(18) 0.0072(17)
N36B 0.0383(18) 0.046(2) 0.045(2) 0.0087(17) 0.0187(16) 0.0170(16)
O4B 0.0368(15) 0.0432(17) 0.0384(16) 0.0131(13) 0.0142(12) 0.0158(13)
O6B 0.0540(17) 0.0462(17) 0.0450(18) 0.0143(14) 0.0248(14) 0.0277(15)
O11B 0.0580(19) 0.0462(18) 0.0489(19) 0.0091(15) 0.0280(15) 0.0253(15)
O13B 0.0494(17) 0.0470(18) 0.0401(17) 0.0117(14) 0.0167(14) 0.0231(14)
O18B 0.0400(16) 0.055(2) 0.053(2) -0.0050(15) 0.0238(15) 0.0043(14)
O20B 0.067(2) 0.055(2) 0.057(2) -0.0049(17) 0.0400(19) 0.0081(17)
O25B 0.0620(19) 0.0500(18) 0.0479(19) 0.0183(15) 0.0310(16) 0.0348(15)
O27B 0.0405(16) 0.0482(18) 0.0474(18) 0.0045(14) 0.0188(14) 0.0120(14)
C1B 0.038(2) 0.034(2) 0.030(2) 0.0038(17) 0.0070(17) 0.0116(17)
C2B 0.0312(19) 0.037(2) 0.032(2) 0.0077(18) 0.0014(17) 0.0138(17)
C3B 0.0266(19) 0.039(2) 0.034(2) 0.0041(18) 0.0021(17) 0.0087(17)
C4B 0.032(2) 0.036(2) 0.033(2) 0.0076(18) 0.0075(17) 0.0118(17)
C5B 0.035(2) 0.035(2) 0.033(2) 0.0040(18) 0.0078(18) 0.0106(17)
C6B 0.039(2) 0.036(2) 0.036(2) 0.0044(18) 0.0113(18) 0.0151(18)
C7B 0.031(2) 0.053(3) 0.047(3) 0.019(2) 0.0140(19) 0.0193(19)
C8B 0.0288(19) 0.041(2) 0.045(3) 0.0077(19) 0.0117(18) 0.0174(17)
C9B 0.035(2) 0.052(3) 0.046(3) 0.017(2) 0.0151(19) 0.024(2)
C10B 0.035(2) 0.044(2) 0.051(3) 0.013(2) 0.018(2) 0.0197(19)
C11B 0.039(2) 0.053(3) 0.049(3) 0.010(2) 0.022(2) 0.026(2)
C12B 0.039(2) 0.054(3) 0.048(3) 0.015(2) 0.019(2) 0.026(2)
C13B 0.037(2) 0.043(2) 0.042(2) 0.012(2) 0.0155(19) 0.0193(19)
C14B 0.041(2) 0.045(2) 0.052(3) 0.010(2) 0.027(2) 0.024(2)
C15B 0.043(2) 0.044(2) 0.049(3) 0.007(2) 0.023(2) 0.020(2)
C16B 0.035(2) 0.043(2) 0.046(3) 0.009(2) 0.0138(19) 0.0178(18)
C17B 0.040(2) 0.042(2) 0.046(3) 0.007(2) 0.020(2) 0.0189(19)
C18B 0.041(2) 0.044(3) 0.053(3) 0.006(2) 0.022(2) 0.013(2)
C19B 0.045(3) 0.055(3) 0.047(3) -0.004(2) 0.023(2) 0.010(2)
C20B 0.049(3) 0.049(3) 0.048(3) 0.004(2) 0.022(2) 0.013(2)
C21B 0.042(2) 0.038(2) 0.047(3) 0.0111(19) 0.020(2) 0.0173(19)
C22B 0.040(2) 0.044(2) 0.033(2) 0.0100(18) 0.0149(18) 0.0213(19)
C23B 0.036(2) 0.044(2) 0.031(2) 0.0095(18) 0.0121(17) 0.0169(18)
C24B 0.040(2) 0.046(2) 0.028(2) 0.0092(18) 0.0126(17) 0.0219(19)
C25B 0.051(2) 0.044(2) 0.032(2) 0.0087(19) 0.0162(19) 0.026(2)
C26B 0.038(2) 0.050(3) 0.037(2) 0.015(2) 0.0168(19) 0.021(2)
C27B 0.039(2) 0.044(2) 0.034(2) 0.0104(19) 0.0161(18) 0.0168(19)
C28B 0.051(2) 0.043(2) 0.033(2) 0.0049(19) 0.014(2) 0.022(2)
C29B 0.036(2) 0.040(2) 0.040(2) 0.0060(19) 0.0117(18) 0.0145(18)
C31B 0.049(2) 0.051(3) 0.045(3) 0.013(2) 0.022(2) 0.028(2)
C33B 0.040(2) 0.050(3) 0.050(3) -0.004(2) 0.014(2) 0.011(2)
C35B 0.046(2) 0.053(3) 0.040(2) 0.019(2) 0.022(2) 0.026(2)
C37B 0.044(2) 0.050(3) 0.056(3) 0.018(2) 0.019(2) 0.029(2)
C38B 0.050(3) 0.065(3) 0.068(3) 0.023(3) 0.015(3) 0.029(2)
C39B 0.058(3) 0.093(4) 0.082(4) 0.024(4) 0.020(3) 0.045(3)
C40B 0.079(4) 0.109(5) 0.106(5) 0.052(4) 0.039(4) 0.070(4)
C41B 0.087(4) 0.081(4) 0.120(5) 0.049(4) 0.054(4) 0.064(4)
C42B 0.068(3) 0.060(3) 0.071(4) 0.029(3) 0.030(3) 0.039(3)
C43B 0.048(2) 0.052(3) 0.040(2) 0.010(2) 0.018(2) 0.028(2)
C44B 0.048(2) 0.055(3) 0.047(3) 0.012(2) 0.019(2) 0.027(2)
C45B 0.070(3) 0.115(5) 0.051(3) 0.028(3) 0.023(3) 0.058(4)
C46B 0.106(5) 0.164(7) 0.115(6) 0.072(5) 0.053(4) 0.069(5)
C47B 0.097(5) 0.185(9) 0.117(7) 0.088(7) 0.056(5) 0.070(6)
C48B 0.082(4) 0.104(5) 0.087(5) 0.043(4) 0.049(4) 0.043(4)
C49B 0.053(3) 0.051(3) 0.040(3) 0.006(2) 0.024(2) 0.014(2)
C50B 0.066(3) 0.072(4) 0.062(3) 0.031(3) 0.035(3) 0.020(3)
C51B 0.069(4) 0.109(5) 0.071(4) 0.042(4) 0.023(3) 0.033(4)
C52B 0.057(3) 0.087(4) 0.062(4) 0.023(3) 0.010(3) 0.022(3)
C53B 0.047(3) 0.061(3) 0.061(3) 0.006(3) 0.006(2) 0.012(2)
C54B 0.051(3) 0.046(3) 0.052(3) 0.007(2) 0.017(2) 0.015(2)
C55B 0.039(2) 0.049(3) 0.046(3) 0.018(2) 0.021(2) 0.020(2)
C56B 0.048(3) 0.070(3) 0.050(3) 0.024(3) 0.024(2) 0.024(2)
C57B 0.049(3) 0.102(5) 0.065(4) 0.047(3) 0.019(3) 0.032(3)
C58B 0.048(3) 0.097(4) 0.083(4) 0.055(3) 0.035(3) 0.042(3)
C59B 0.048(3) 0.062(3) 0.069(3) 0.035(3) 0.030(2) 0.032(2)
C60B 0.047(2) 0.048(3) 0.051(3) 0.020(2) 0.027(2) 0.025(2)
C61B 0.037(2) 0.065(3) 0.051(3) 0.017(2) 0.009(2) 0.024(2)
C62B 0.054(3) 0.079(4) 0.081(4) 0.001(3) -0.001(3) 0.033(3)
C63B 0.044(2) 0.045(3) 0.060(3) 0.016(2) 0.027(2) 0.023(2)
C64B 0.044(2) 0.057(3) 0.070(3) 0.020(3) 0.024(2) 0.026(2)
C65B 0.055(3) 0.049(3) 0.051(3) 0.020(2) 0.020(2) 0.027(2)
C66B 0.080(4) 0.089(4) 0.063(4) 0.042(3) 0.033(3) 0.041(3)
C67B 0.049(2) 0.049(3) 0.036(2) 0.014(2) 0.006(2) 0.014(2)
C68B 0.061(3) 0.055(3) 0.045(3) 0.001(2) -0.004(2) 0.018(3)
N12 0.0385(19) 0.058(3) 0.042(2) 0.0088(19) 0.0117(18) 0.0185(19)
O12 0.066(2) 0.089(3) 0.0436(19) 0.0147(18) 0.0201(17) 0.050(2)
O22 0.066(2) 0.065(3) 0.084(3) 0.028(2) 0.030(2) 0.0042(19)
O32 0.0463(16) 0.0466(18) 0.0500(19) 0.0097(14) 0.0211(15) 0.0177(14)
N22 0.045(2) 0.059(3) 0.046(2) 0.003(2) 0.0210(19) 0.016(2)
O42 0.064(2) 0.0503(19) 0.0500(19) 0.0114(15) 0.0347(17) 0.0206(16)
O52 0.068(2) 0.059(2) 0.058(2) -0.0048(18) 0.0361(18) 0.0180(17)
O62 0.087(3) 0.051(2) 0.068(2) 0.0055(18) 0.051(2) -0.002(2)
N32 0.049(2) 0.044(2) 0.040(2) 0.0062(17) 0.0207(18) 0.0146(18)
O72 0.079(3) 0.046(2) 0.100(3) 0.0128(19) 0.063(2) 0.0093(18)
O82 0.068(2) 0.062(2) 0.056(2) 0.0044(17) 0.0291(18) 0.0334(18)
O92 0.0604(19) 0.0377(18) 0.059(2) 0.0018(15) 0.0380(17) 0.0059(15)
N42 0.054(2) 0.058(2) 0.044(2) 0.002(2) 0.020(2) 0.028(2)
O102 0.065(2) 0.082(3) 0.064(3) -0.002(2) 0.022(2) 0.015(2)
O112 0.073(3) 0.112(3) 0.111(4) -0.031(3) 0.033(2) 0.043(2)
O122 0.060(2) 0.085(3) 0.048(2) 0.0108(18) 0.0232(16) 0.0438(19)
N1 0.077(3) 0.065(3) 0.087(4) 0.029(3) 0.055(3) 0.023(3)
C1 0.058(3) 0.053(3) 0.052(3) 0.020(2) 0.028(2) 0.017(3)
C2 0.064(3) 0.064(3) 0.048(3) 0.014(2) 0.018(2) 0.031(3)
N2 0.056(2) 0.048(2) 0.047(2) 0.0076(18) 0.0173(19) 0.019(2)
C3 0.042(2) 0.042(2) 0.037(2) 0.0084(19) 0.011(2) 0.012(2)
C4 0.043(2) 0.060(3) 0.056(3) 0.015(2) 0.019(2) 0.022(2)
N3 0.086(3) 0.084(4) 0.066(3) 0.029(3) 0.027(3) 0.046(3)
C5 0.047(3) 0.059(3) 0.052(3) 0.021(2) 0.019(2) 0.029(2)
C6 0.069(3) 0.076(4) 0.068(4) 0.034(3) 0.027(3) 0.035(3)
N4 0.080(3) 0.103(4) 0.053(3) 0.023(3) 0.021(3) 0.046(3)
C7 0.055(3) 0.057(3) 0.054(3) 0.013(2) 0.019(3) 0.024(2)
C8 0.060(3) 0.101(5) 0.078(4) 0.025(4) 0.004(3) 0.030(3)
N5 0.060(3) 0.056(3) 0.079(3) 0.014(3) 0.021(2) 0.023(2)
C9 0.111(5) 0.048(4) 0.087(5) 0.005(3) 0.062(4) 0.010(3)
C10 0.229(9) 0.108(6) 0.173(8) 0.009(5) 0.119(7) 0.047(6)

loop_
_atom_type_symbol
_atom_type_description
_atom_type_scat_dispersion_real
_atom_type_scat_dispersion_imag
_atom_type_scat_source
C C 0.0181 0.0091 'International Tables Vol C Tables 4.2.6.8 and 6.1.1.4'
H H 0.0000 0.0000 'International Tables Vol C Tables 4.2.6.8 and 6.1.1.4'
N N 0.0311 0.0180 'International Tables Vol C Tables 4.2.6.8 and 6.1.1.4'
O O 0.0492 0.0322 'International Tables Vol C Tables 4.2.6.8 and 6.1.1.4'

loop_
_geom_angle_atom_site_label_1
_geom_angle_atom_site_label_2
_geom_angle_atom_site_label_3
_geom_angle
C37A N30A C29A 114.6(4)
C37A N30A H30A 108.6
C29A N30A H30A 108.6
C37A N30A H30B 108.6
C29A N30A H30B 108.6
H30A N30A H30B 107.6
C43A N32A C31A 115.7(3)
C43A N32A H32A 108.3
C31A N32A H32A 108.3
C43A N32A H32B 108.3
C31A N32A H32B 108.3
H32A N32A H32B 107.4
C33A N34A C49A 113.6(3)
C33A N34A H34A 108.8
C49A N34A H34A 108.8
C33A N34A H34B 108.8
C49A N34A H34B 108.8
H34A N34A H34B 107.7
C55A N36A C35A 116.1(3)
C55A N36A H36A 108.3
C35A N36A H36A 108.3
C55A N36A H36B 108.3
C35A N36A H36B 108.3
H36A N36A H36B 107.4
C4A O4A H4A 109.5
C6A O6A H6A 109.5
C11A O11A H11A 109.5
C13A O13A H13A 109.5
C18A O18A H18A 109.5
C20A O20A H20A 109.5
C25A O25A H25A 109.5
C27A O27A H27A 109.5
C6A C1A C2A 118.5(4)
C6A C1A C28A 120.2(4)
C2A C1A C28A 121.3(4)
C1A C2A C3A 122.4(4)
C1A C2A H2A 118.8
C3A C2A H2A 118.8
C4A C3A C2A 117.1(4)
C4A C3A C7A 122.3(4)
C2A C3A C7A 120.6(4)
C3A C4A O4A 122.7(4)
C3A C4A C5A 122.9(4)
O4A C4A C5A 114.3(4)
C4A C5A C6A 117.7(4)
C4A C5A C29A 119.2(4)
C6A C5A C29A 122.9(4)
O6A C6A C1A 120.5(4)
O6A C6A C5A 117.9(4)
C1A C6A C5A 121.3(4)
C3A C7A C61A 112.8(4)
C3A C7A C8A 110.6(4)
C61A C7A C8A 114.0(4)
C3A C7A H7A 106.3
C61A C7A H7A 106.3
C8A C7A H7A 106.3
C13A C8A C9A 116.7(4)
C13A C8A C7A 121.5(4)
C9A C8A C7A 121.8(4)
C8A C9A C10A 122.8(4)
C8A C9A H9A 118.6
C10A C9A H9A 118.6
C11A C10A C9A 117.7(4)
C11A C10A C14A 120.6(4)
C9A C10A C14A 121.7(4)
C10A C11A C12A 121.3(4)
C10A C11A O11A 119.6(4)
C12A C11A O11A 119.0(4)
C13A C12A C11A 118.4(4)
C13A C12A C31A 119.2(4)
C11A C12A C31A 122.4(4)
C12A C13A C8A 123.0(4)
C12A C13A O13A 116.1(4)
C8A C13A O13A 120.8(4)
C10A C14A C63A 112.3(4)
C10A C14A C15A 111.0(3)
C63A C14A C15A 113.3(4)
C10A C14A H14A 106.6
C63A C14A H14A 106.6
C15A C14A H14A 106.6
C20A C15A C16A 116.4(4)
C20A C15A C14A 122.0(4)
C16A C15A C14A 121.6(4)
C17A C16A C15A 124.2(4)
C17A C16A H16A 117.9
C15A C16A H16A 117.9
C16A C17A C18A 116.6(4)
C16A C17A C21A 121.9(4)
C18A C17A C21A 121.5(4)
O18A C18A C19A 122.5(4)
O18A C18A C17A 115.8(4)
C19A C18A C17A 121.7(4)
C18A C19A C20A 118.5(4)
C18A C19A C33A 123.5(4)
C20A C19A C33A 117.9(4)
O20A C20A C15A 122.4(4)
O20A C20A C19A 115.2(4)
C15A C20A C19A 122.4(4)
C17A C21A C65A 113.1(4)
C17A C21A C22A 111.1(3)
C65A C21A C22A 112.3(4)
C17A C21A H21A 106.6
C65A C21A H21A 106.6
C22A C21A H21A 106.6
C23A C22A C27A 116.5(4)
C23A C22A C21A 122.7(4)
C27A C22A C21A 120.7(4)
C22A C23A C24A 124.0(4)
C22A C23A H23A 118.0
C24A C23A H23A 118.0
C25A C24A C23A 116.9(4)
C25A C24A C28A 120.7(4)
C23A C24A C28A 122.4(4)
C24A C25A O25A 123.0(4)
C24A C25A C26A 122.4(4)
O25A C25A C26A 114.6(4)
C27A C26A C25A 118.3(4)
C27A C26A C35A 121.0(4)
C25A C26A C35A 120.7(4)
O27A C27A C26A 115.3(4)
O27A C27A C22A 122.9(4)
C26A C27A C22A 121.8(4)
C1A C28A C24A 110.2(3)
C1A C28A C67A 111.6(4)
C24A C28A C67A 114.5(4)
C1A C28A H28A 106.7
C24A C28A H28A 106.7
C67A C28A H28A 106.7
C5A C29A N30A 111.4(4)
C5A C29A H29A 109.3
N30A C29A H29A 109.3
C5A C29A H29B 109.4
N30A C29A H29B 109.4
H29A C29A H29B 108.0
C12A C31A N32A 110.1(3)
C12A C31A H31A 109.6
N32A C31A H31A 109.6
C12A C31A H31B 109.6
N32A C31A H31B 109.6
H31A C31A H31B 108.2
N34A C33A C19A 110.7(3)
N34A C33A H33A 109.5
C19A C33A H33A 109.5
N34A C33A H33B 109.5
C19A C33A H33B 109.5
H33A C33A H33B 108.1
C26A C35A N36A 111.0(3)
C26A C35A H35A 109.4
N36A C35A H35A 109.4
C26A C35A H35B 109.4
N36A C35A H35B 109.4
H35A C35A H35B 108.0
N30A C37A C38A 114.4(4)
N30A C37A C42A 109.1(4)
C38A C37A C42A 109.6(5)
N30A C37A H37A 107.9
C38A C37A H37A 107.9
C42A C37A H37A 107.9
C37A C38A C39A 109.9(5)
C37A C38A H38A 109.7
C39A C38A H38A 109.7
C37A C38A H38B 109.7
C39A C38A H38B 109.7
H38A C38A H38B 108.2
C40A C39A C38A 111.5(7)
C40A C39A H39A 109.3
C38A C39A H39A 109.3
C40A C39A H39B 109.3
C38A C39A H39B 109.3
H39A C39A H39B 108.0
C39A C40A C41A 114.1(6)
C39A C40A H40A 108.7
C41A C40A H40A 108.7
C39A C40A H40B 108.7
C41A C40A H40B 108.7
H40A C40A H40B 107.6
C40A C41A C42A 110.0(6)
C40A C41A H41A 109.7
C42A C41A H41A 109.7
C40A C41A H41B 109.7
C42A C41A H41B 109.7
H41A C41A H41B 108.2
C37A C42A C41A 113.2(5)
C37A C42A H42A 108.9
C41A C42A H42A 108.9
C37A C42A H42B 108.9
C41A C42A H42B 108.9
H42A C42A H42B 107.8
C44A C43A C48' 99.1(9)
C44A C43A N32A 121.1(7)
C48' C43A N32A 122.7(7)
C44A C43A C44' 79.0(7)
C48' C43A C44' 120.5(8)
N32A C43A C44' 106.7(5)
C44A C43A C48A 117.2(7)
C48' C43A C48A 84.9(9)
N32A C43A C48A 106.8(5)
C44' C43A C48A 48.4(6)
C44A C43A H43A 103.0
N32A C43A H43A 103.0
C44' C43A H43A 143.6
C48A C43A H43A 103.0
C43A C44A C45A 113.6(10)
C43A C44A H44A 108.8
C45A C44A H44A 108.8
C43A C44A H44B 108.8
C45A C44A H44B 108.8
H44A C44A H44B 107.7
C46A C45A C44A 113.8(10)
C46A C45A H45A 108.8
C44A C45A H45A 108.8
C46A C45A H45B 108.8
C44A C45A H45B 108.8
H45A C45A H45B 107.7
C47A C46A C45A 108.5(12)
C47A C46A H46A 110.0
C45A C46A H46A 110.0
C47A C46A H46B 110.0
C45A C46A H46B 110.0
H46A C46A H46B 108.4
C48A C47A C46A 113.6(10)
C48A C47A H47A 108.8
C46A C47A H47A 108.8
C48A C47A H47B 108.8
C46A C47A H47B 108.8
H47A C47A H47B 107.7
C47A C48A C43A 109.1(8)
C47A C48A H48A 109.9
C43A C48A H48A 109.9
C47A C48A H48B 109.9
C43A C48A H48B 109.9
H48A C48A H48B 108.3
C45' C44' C43A 111.3(9)
C45' C44' H44C 109.4
C43A C44' H44C 109.4
C45' C44' H44D 109.4
C43A C44' H44D 109.4
H44C C44' H44D 108.0
C44' C45' C46' 111.3(11)
C44' C45' H45C 109.4
C46' C45' H45C 109.4
C44' C45' H45D 109.4
C46' C45' H45D 109.4
H45C C45' H45D 108.0
C45' C46' C47' 110.3(15)
C45' C46' H46C 109.6
C47' C46' H46C 109.6
C45' C46' H46D 109.6
C47' C46' H46D 109.6
H46C C46' H46D 108.1
C48' C47' C46' 111.9(13)
C48' C47' H47C 109.2
C46' C47' H47C 109.2
C48' C47' H47D 109.2
C46' C47' H47D 109.2
H47C C47' H47D 107.9
C43A C48' C47' 112.3(11)
C43A C48' H48C 109.1
C47' C48' H48C 109.1
C43A C48' H48D 109.1
C47' C48' H48D 109.1
H48C C48' H48D 107.9
C50A C49A N34A 111.3(4)
C50A C49A C54A 111.9(5)
N34A C49A C54A 108.6(4)
C50A C49A H49A 108.3
N34A C49A H49A 108.3
C54A C49A H49A 108.3
C49A C50A C51A 110.6(5)
C49A C50A H50A 109.5
C51A C50A H50A 109.5
C49A C50A H50B 109.5
C51A C50A H50B 109.5
H50A C50A H50B 108.1
C52A C51A C50A 111.3(5)
C52A C51A H51A 109.4
C50A C51A H51A 109.4
C52A C51A H51B 109.4
C50A C51A H51B 109.4
H51A C51A H51B 108.0
C51A C52A C53A 111.0(5)
C51A C52A H52A 109.4
C53A C52A H52A 109.4
C51A C52A H52B 109.4
C53A C52A H52B 109.4
H52A C52A H52B 108.0
C54A C53A C52A 110.2(5)
C54A C53A H53A 109.6
C52A C53A H53A 109.6
C54A C53A H53B 109.6
C52A C53A H53B 109.6
H53A C53A H53B 108.1
C49A C54A C53A 110.1(5)
C49A C54A H54A 109.6
C53A C54A H54A 109.6
C49A C54A H54B 109.6
C53A C54A H54B 109.6
H54A C54A H54B 108.1
N36A C55A C60A 108.8(4)
N36A C55A C56A 111.1(4)
C60A C55A C56A 112.4(4)
N36A C55A H55A 108.1
C60A C55A H55A 108.1
C56A C55A H55A 108.1
C57A C56A C55A 110.1(4)
C57A C56A H56A 109.6
C55A C56A H56A 109.6
C57A C56A H56B 109.6
C55A C56A H56B 109.6
H56A C56A H56B 108.1
C58A C57A C56A 112.1(4)
C58A C57A H57A 109.2
C56A C57A H57A 109.2
C58A C57A H57B 109.2
C56A C57A H57B 109.2
H57A C57A H57B 107.9
C57A C58A C59A 110.5(4)
C57A C58A H58A 109.5
C59A C58A H58A 109.5
C57A C58A H58B 109.5
C59A C58A H58B 109.5
H58A C58A H58B 108.1
C60A C59A C58A 110.9(4)
C60A C59A H59A 109.5
C58A C59A H59A 109.5
C60A C59A H59B 109.5
C58A C59A H59B 109.5
H59A C59A H59B 108.0
C59A C60A C55A 111.6(4)
C59A C60A H60A 109.3
C55A C60A H60A 109.3
C59A C60A H60B 109.3
C55A C60A H60B 109.3
H60A C60A H60B 108.0
C62A C61A C7A 113.7(4)
C62A C61A H61A 108.8
C7A C61A H61A 108.8
C62A C61A H61B 108.8
C7A C61A H61B 108.8
H61A C61A H61B 107.7
C61A C62A H62A 109.5
C61A C62A H62B 109.5
H62A C62A H62B 109.5
C61A C62A H62C 109.5
H62A C62A H62C 109.5
H62B C62A H62C 109.5
C64A C63A C14A 110.9(5)
C64A C63A H63A 109.5
C14A C63A H63A 109.5
C64A C63A H63B 109.5
C14A C63A H63B 109.5
H63A C63A H63B 108.1
C63A C64A H64A 109.5
C63A C64A H64B 109.5
H64A C64A H64B 109.5
C63A C64A H64C 109.5
H64A C64A H64C 109.5
H64B C64A H64C 109.5
C66A C65A C21A 112.8(4)
C66A C65A H65A 109.0
C21A C65A H65A 109.0
C66A C65A H65B 109.0
C21A C65A H65B 109.0
H65A C65A H65B 107.8
C65A C66A H66A 109.5
C65A C66A H66B 109.5
H66A C66A H66B 109.5
C65A C66A H66C 109.5
H66A C66A H66C 109.5
H66B C66A H66C 109.5
C68A C67A C28A 112.5(4)
C68A C67A H67A 109.1
C28A C67A H67A 109.1
C68A C67A H67B 109.1
C28A C67A H67B 109.1
H67A C67A H67B 107.8
C67A C68A H68A 109.5
C67A C68A H68B 109.5
H68A C68A H68B 109.5
C67A C68A H68C 109.5
H68A C68A H68C 109.5
H68B C68A H68C 109.5
O31 N11 O21 122.6(5)
O31 N11 O11 119.6(4)
O21 N11 O11 117.7(4)
O51 N21 O41 121.6(6)
O51 N21 O61 119.2(4)
O41 N21 O61 119.2(6)
O91 N31 O71 120.5(6)
O91 N31 O81 122.2(6)
O71 N31 O81 117.3(6)
O121 N41 O111 117.2(8)
O121 N41 O101 122.0(6)
O111 N41 O101 120.2(7)
C37B N30B C29B 115.1(3)
C37B N30B H30C 108.5
C29B N30B H30C 108.5
C37B N30B H30D 108.5
C29B N30B H30D 108.5
H30C N30B H30D 107.5
C31B N32B C43B 114.0(3)
C31B N32B H32C 108.7
C43B N32B H32C 108.7
C31B N32B H32D 108.7
C43B N32B H32D 108.7
H32C N32B H32D 107.6
C33B N34B C49B 114.1(4)
C33B N34B H34C 108.7
C49B N34B H34C 108.7
C33B N34B H34D 108.7
C49B N34B H34D 108.7
H34C N34B H34D 107.6
C55B N36B C35B 114.3(3)
C55B N36B H36C 108.7
C35B N36B H36C 108.7
C55B N36B H36D 108.7
C35B N36B H36D 108.7
H36C N36B H36D 107.6
C4B O4B H4B 109.5
C6B O6B H6B 109.5
C11B O11B H11B 109.5
C13B O13B H13B 109.5
C18B O18B H18B 109.5
C20B O20B H20B 109.5
C25B O25B H25B 109.5
C27B O27B H27B 109.5
C6B C1B C2B 117.2(4)
C6B C1B C28B 121.1(4)
C2B C1B C28B 121.7(4)
C1B C2B C3B 123.3(4)
C1B C2B H2B 118.3
C3B C2B H2B 118.3
C4B C3B C2B 116.9(4)
C4B C3B C7B 121.3(4)
C2B C3B C7B 121.7(4)
C3B C4B C5B 122.0(4)
C3B C4B O4B 119.2(4)
C5B C4B O4B 118.8(4)
C6B C5B C4B 118.8(4)
C6B C5B C29B 119.0(4)
C4B C5B C29B 122.2(4)
O6B C6B C5B 114.5(4)
O6B C6B C1B 123.8(4)
C5B C6B C1B 121.7(4)
C8B C7B C3B 111.8(3)
C8B C7B C61B 111.6(4)
C3B C7B C61B 113.2(4)
C8B C7B H7B 106.6
C3B C7B H7B 106.6
C61B C7B H7B 106.6
C9B C8B C13B 116.2(4)
C9B C8B C7B 122.3(4)
C13B C8B C7B 121.5(4)
C10B C9B C8B 124.0(4)
C10B C9B H9B 118.0
C8B C9B H9B 118.0
C9B C10B C11B 117.9(4)
C9B C10B C14B 120.6(4)
C11B C10B C14B 121.5(4)
O11B C11B C10B 123.2(4)
O11B C11B C12B 116.5(4)
C10B C11B C12B 120.2(4)
C13B C12B C11B 119.3(4)
C13B C12B C31B 120.2(4)
C11B C12B C31B 120.5(4)
C12B C13B O13B 115.7(4)
C12B C13B C8B 122.5(4)
O13B C13B C8B 121.9(4)
C63B C14B C15B 112.6(4)
C63B C14B C10B 113.1(4)
C15B C14B C10B 110.0(3)
C63B C14B H14B 106.9
C15B C14B H14B 106.9
C10B C14B H14B 106.9
C16B C15B C20B 118.3(4)
C16B C15B C14B 122.1(4)
C20B C15B C14B 119.7(4)
C15B C16B C17B 123.0(4)
C15B C16B H16B 118.5
C17B C16B H16B 118.5
C18B C17B C16B 117.0(4)
C18B C17B C21B 121.0(4)
C16B C17B C21B 122.0(4)
O18B C18B C17B 122.3(4)
O18B C18B C19B 115.6(4)
C17B C18B C19B 122.1(4)
C20B C19B C18B 119.2(4)
C20B C19B C33B 121.8(4)
C18B C19B C33B 119.0(4)
O20B C20B C19B 122.7(4)
O20B C20B C15B 116.8(4)
C19B C20B C15B 120.4(4)
C17B C21B C65B 113.2(4)
C17B C21B C22B 111.7(4)
C65B C21B C22B 111.8(4)
C17B C21B H21B 106.5
C65B C21B H21B 106.5
C22B C21B H21B 106.5
C23B C22B C27B 117.7(4)
C23B C22B C21B 121.9(4)
C27B C22B C21B 120.4(4)
C24B C23B C22B 123.0(4)
C24B C23B H23B 118.5
C22B C23B H23B 118.5
C23B C24B C25B 117.5(4)
C23B C24B C28B 122.2(4)
C25B C24B C28B 120.4(4)
O25B C25B C24B 120.6(4)
O25B C25B C26B 117.3(4)
C24B C25B C26B 122.0(4)
C25B C26B C27B 118.2(4)
C25B C26B C35B 119.6(4)
C27B C26B C35B 122.2(4)
O27B C27B C22B 118.3(4)
O27B C27B C26B 120.0(4)
C22B C27B C26B 121.5(4)
C24B C28B C1B 109.9(3)
C24B C28B C67B 112.2(4)
C1B C28B C67B 113.3(4)
C24B C28B H28B 107.0
C1B C28B H28B 107.0
C67B C28B H28B 107.0
C5B C29B N30B 109.9(3)
C5B C29B H29C 109.7
N30B C29B H29C 109.7
C5B C29B H29D 109.7
N30B C29B H29D 109.7
H29C C29B H29D 108.2
N32B C31B C12B 112.9(3)
N32B C31B H31C 109.0
C12B C31B H31C 109.0
N32B C31B H31D 109.0
C12B C31B H31D 109.0
H31C C31B H31D 107.8
N34B C33B C19B 112.4(4)
N34B C33B H33C 109.1
C19B C33B H33C 109.1
N34B C33B H33D 109.1
C19B C33B H33D 109.1
H33C C33B H33D 107.9
C26B C35B N36B 112.4(3)
C26B C35B H35C 109.1
N36B C35B H35C 109.1
C26B C35B H35D 109.1
N36B C35B H35D 109.1
H35C C35B H35D 107.8
C42B C37B N30B 111.6(4)
C42B C37B C38B 112.4(4)
N30B C37B C38B 108.7(4)
C42B C37B H37B 108.0
N30B C37B H37B 108.0
C38B C37B H37B 108.0
C37B C38B C39B 109.9(5)
C37B C38B H38C 109.7
C39B C38B H38C 109.7
C37B C38B H38D 109.7
C39B C38B H38D 109.7
H38C C38B H38D 108.2
C40B C39B C38B 112.3(5)
C40B C39B H39C 109.2
C38B C39B H39C 109.2
C40B C39B H39D 109.2
C38B C39B H39D 109.2
H39C C39B H39D 107.9
C39B C40B C41B 110.3(5)
C39B C40B H40C 109.6
C41B C40B H40C 109.6
C39B C40B H40D 109.6
C41B C40B H40D 109.6
H40C C40B H40D 108.1
C42B C41B C40B 110.6(5)
C42B C41B H41C 109.5
C40B C41B H41C 109.5
C42B C41B H41D 109.5
C40B C41B H41D 109.5
H41C C41B H41D 108.1
C37B C42B C41B 108.0(4)
C37B C42B H42C 110.1
C41B C42B H42C 110.1
C37B C42B H42D 110.1
C41B C42B H42D 110.1
H42C C42B H42D 108.4
N32B C43B C48B 112.3(4)
N32B C43B C44B 109.2(3)
C48B C43B C44B 111.7(4)
N32B C43B H43B 107.8
C48B C43B H43B 107.8
C44B C43B H43B 107.8
C45B C44B C43B 110.3(4)
C45B C44B H44E 109.6
C43B C44B H44E 109.6
C45B C44B H44F 109.6
C43B C44B H44F 109.6
H44E C44B H44F 108.1
C46B C45B C44B 113.6(6)
C46B C45B H45E 108.8
C44B C45B H45E 108.8
C46B C45B H45F 108.8
C44B C45B H45F 108.8
H45E C45B H45F 107.7
C45B C46B C47B 113.1(7)
C45B C46B H46E 109.0
C47B C46B H46E 109.0
C45B C46B H46F 109.0
C47B C46B H46F 109.0
H46E C46B H46F 107.8
C48B C47B C46B 111.0(7)
C48B C47B H47E 109.4
C46B C47B H47E 109.4
C48B C47B H47F 109.4
C46B C47B H47F 109.4
H47E C47B H47F 108.0
C43B C48B C47B 110.0(6)
C43B C48B H48E 109.7
C47B C48B H48E 109.7
C43B C48B H48F 109.7
C47B C48B H48F 109.7
H48E C48B H48F 108.2
C50B C49B N34B 110.9(4)
C50B C49B C54B 112.0(4)
N34B C49B C54B 110.9(4)
C50B C49B H49B 107.6
N34B C49B H49B 107.6
C54B C49B H49B 107.6
C49B C50B C51B 110.0(5)
C49B C50B H50C 109.7
C51B C50B H50C 109.7
C49B C50B H50D 109.7
C51B C50B H50D 109.7
H50C C50B H50D 108.2
C52B C51B C50B 111.3(5)
C52B C51B H51C 109.4
C50B C51B H51C 109.4
C52B C51B H51D 109.4
C50B C51B H51D 109.4
H51C C51B H51D 108.0
C51B C52B C53B 112.0(5)
C51B C52B H52C 109.2
C53B C52B H52C 109.2
C51B C52B H52D 109.2
C53B C52B H52D 109.2
H52C C52B H52D 107.9
C52B C53B C54B 112.7(5)
C52B C53B H53C 109.1
C54B C53B H53C 109.1
C52B C53B H53D 109.1
C54B C53B H53D 109.1
H53C C53B H53D 107.8
C53B C54B C49B 108.9(4)
C53B C54B H54C 109.9
C49B C54B H54C 109.9
C53B C54B H54D 109.9
C49B C54B H54D 109.9
H54C C54B H54D 108.3
N36B C55B C56B 109.0(3)
N36B C55B C60B 111.6(4)
C56B C55B C60B 111.9(4)
N36B C55B H55B 108.1
C56B C55B H55B 108.1
C60B C55B H55B 108.1
C55B C56B C57B 109.4(4)
C55B C56B H56C 109.8
C57B C56B H56C 109.8
C55B C56B H56D 109.8
C57B C56B H56D 109.8
H56C C56B H56D 108.2
C58B C57B C56B 111.5(5)
C58B C57B H57C 109.3
C56B C57B H57C 109.3
C58B C57B H57D 109.3
C56B C57B H57D 109.3
H57C C57B H57D 108.0
C57B C58B C59B 110.8(5)
C57B C58B H58C 109.5
C59B C58B H58C 109.5
C57B C58B H58D 109.5
C59B C58B H58D 109.5
H58C C58B H58D 108.1
C58B C59B C60B 110.4(4)
C58B C59B H59C 109.6
C60B C59B H59C 109.6
C58B C59B H59D 109.6
C60B C59B H59D 109.6
H59C C59B H59D 108.1
C55B C60B C59B 109.1(4)
C55B C60B H60C 109.9
C59B C60B H60C 109.9
C55B C60B H60D 109.9
C59B C60B H60D 109.9
H60C C60B H60D 108.3
C62B C61B C7B 114.1(4)
C62B C61B H61C 108.7
C7B C61B H61C 108.7
C62B C61B H61D 108.7
C7B C61B H61D 108.7
H61C C61B H61D 107.6
C61B C62B H62D 109.5
C61B C62B H62E 109.5
H62D C62B H62E 109.5
C61B C62B H62F 109.5
H62D C62B H62F 109.5
H62E C62B H62F 109.5
C64B C63B C14B 113.5(4)
C64B C63B H63C 108.9
C14B C63B H63C 108.9
C64B C63B H63D 108.9
C14B C63B H63D 108.9
H63C C63B H63D 107.7
C63B C64B H64D 109.5
C63B C64B H64E 109.5
H64D C64B H64E 109.5
C63B C64B H64F 109.5
H64D C64B H64F 109.5
H64E C64B H64F 109.5
C21B C65B C66B 113.4(4)
C21B C65B H65C 108.9
C66B C65B H65C 108.9
C21B C65B H65D 108.9
C66B C65B H65D 108.9
H65C C65B H65D 107.7
C65B C66B H66D 109.5
C65B C66B H66E 109.5
H66D C66B H66E 109.5
C65B C66B H66F 109.5
H66D C66B H66F 109.5
H66E C66B H66F 109.5
C68B C67B C28B 112.6(4)
C68B C67B H67C 109.1
C28B C67B H67C 109.1
C68B C67B H67D 109.1
C28B C67B H67D 109.1
H67C C67B H67D 107.8
C67B C68B H68D 109.5
C67B C68B H68E 109.5
H68D C68B H68E 109.5
C67B C68B H68F 109.5
H68D C68B H68F 109.5
H68E C68B H68F 109.5
O22 N12 O12 122.2(4)
O22 N12 O32 119.3(4)
O12 N12 O32 118.5(4)
O62 N22 O52 121.5(4)
O62 N22 O42 119.1(4)
O52 N22 O42 119.3(4)
O72 N32 O82 122.9(4)
O72 N32 O92 117.5(4)
O82 N32 O92 119.6(4)
O102 N42 O112 121.9(4)
O102 N42 O122 119.9(4)
O112 N42 O122 118.1(4)
N1 C1 C2 179.2(7)
C1 C2 H2C 109.5
C1 C2 H2D 109.5
H2C C2 H2D 109.5
C1 C2 H2E 109.5
H2C C2 H2E 109.5
H2D C2 H2E 109.5
N2 C3 C4 178.9(5)
C3 C4 H4C 109.5
C3 C4 H4D 109.5
H4C C4 H4D 109.5
C3 C4 H4E 109.5
H4C C4 H4E 109.5
H4D C4 H4E 109.5
N3 C5 C6 177.1(5)
C5 C6 H6C 109.5
C5 C6 H6D 109.5
H6C C6 H6D 109.5
C5 C6 H6E 109.5
H6C C6 H6E 109.5
H6D C6 H6E 109.5
N4 C7 C8 179.0(7)
C7 C8 H8A 109.5
C7 C8 H8B 109.5
H8A C8 H8B 109.5
C7 C8 H8C 109.5
H8A C8 H8C 109.5
H8B C8 H8C 109.5
N5 C9 C10 170.9(10)
C9 C10 H10A 109.5
C9 C10 H10B 109.5
H10A C10 H10B 109.5
C9 C10 H10C 109.5
H10A C10 H10C 109.5
H10B C10 H10C 109.5

loop_
_geom_bond_atom_site_label_1
_geom_bond_atom_site_label_2
_geom_bond_distance
N30A C37A 1.487(6)
N30A C29A 1.501(7)
N30A H30A 0.9200
N30A H30B 0.9200
N32A C43A 1.501(6)
N32A C31A 1.506(5)
N32A H32A 0.9200
N32A H32B 0.9200
N34A C33A 1.507(6)
N34A C49A 1.515(6)
N34A H34A 0.9200
N34A H34B 0.9200
N36A C55A 1.489(5)
N36A C35A 1.510(5)
N36A H36A 0.9200
N36A H36B 0.9200
O4A C4A 1.383(5)
O4A H4A 0.8400
O6A C6A 1.384(6)
O6A H6A 0.8400
O11A C11A 1.402(5)
O11A H11A 0.8400
O13A C13A 1.386(5)
O13A H13A 0.8400
O18A C18A 1.385(5)
O18A H18A 0.8400
O20A C20A 1.382(5)
O20A H20A 0.8400
O25A C25A 1.387(5)
O25A H25A 0.8400
O27A C27A 1.372(5)
O27A H27A 0.8400
C1A C6A 1.382(6)
C1A C2A 1.390(6)
C1A C28A 1.527(6)
C2A C3A 1.399(6)
C2A H2A 0.9500
C3A C4A 1.379(7)
C3A C7A 1.530(6)
C4A C5A 1.394(7)
C5A C6A 1.405(6)
C5A C29A 1.485(7)
C7A C61A 1.530(7)
C7A C8A 1.527(6)
C7A H7A 1.0000
C8A C13A 1.382(6)
C8A C9A 1.399(6)
C9A C10A 1.399(6)
C9A H9A 0.9500
C10A C11A 1.391(6)
C10A C14A 1.525(6)
C11A C12A 1.396(6)
C12A C13A 1.388(6)
C12A C31A 1.503(6)
C14A C63A 1.533(6)
C14A C15A 1.530(6)
C14A H14A 1.0000
C15A C20A 1.388(6)
C15A C16A 1.392(6)
C16A C17A 1.384(6)
C16A H16A 0.9500
C17A C18A 1.402(6)
C17A C21A 1.521(6)
C18A C19A 1.388(7)
C19A C20A 1.391(6)
C19A C33A 1.516(6)
C21A C65A 1.532(6)
C21A C22A 1.532(6)
C21A H21A 1.0000
C22A C23A 1.391(6)
C22A C27A 1.402(6)
C23A C24A 1.398(6)
C23A H23A 0.9500
C24A C25A 1.378(6)
C24A C28A 1.535(6)
C25A C26A 1.399(6)
C26A C27A 1.396(6)
C26A C35A 1.495(6)
C28A C67A 1.544(6)
C28A H28A 1.0000
C29A H29A 0.9900
C29A H29B 0.9900
C31A H31A 0.9900
C31A H31B 0.9900
C33A H33A 0.9900
C33A H33B 0.9900
C35A H35A 0.9900
C35A H35B 0.9900
C37A C38A 1.481(8)
C37A C42A 1.493(8)
C37A H37A 1.0000
C38A C39A 1.562(9)
C38A H38A 0.9900
C38A H38B 0.9900
C39A C40A 1.473(13)
C39A H39A 0.9900
C39A H39B 0.9900
C40A C41A 1.502(11)
C40A H40A 0.9900
C40A H40B 0.9900
C41A C42A 1.514(8)
C41A H41A 0.9900
C41A H41B 0.9900
C42A H42A 0.9900
C42A H42B 0.9900
C43A C44A 1.307(12)
C43A C48' 1.314(13)
C43A C44' 1.553(11)
C43A C48A 1.634(12)
C43A H43A 1.0000
C44A C45A 1.557(15)
C44A H44A 0.9900
C44A H44B 0.9900
C45A C46A 1.518(19)
C45A H45A 0.9900
C45A H45B 0.9900
C46A C47A 1.487(17)
C46A H46A 0.9900
C46A H46B 0.9900
C47A C48A 1.506(15)
C47A H47A 0.9900
C47A H47B 0.9900
C48A H48A 0.9900
C48A H48B 0.9900
C44' C45' 1.497(17)
C44' H44C 0.9900
C44' H44D 0.9900
C45' C46' 1.47(3)
C45' H45C 0.9900
C45' H45D 0.9900
C46' C47' 1.50(2)
C46' H46C 0.9900
C46' H46D 0.9900
C47' C48' 1.513(16)
C47' H47C 0.9900
C47' H47D 0.9900
C48' H48C 0.9900
C48' H48D 0.9900
C49A C50A 1.527(8)
C49A C54A 1.515(7)
C49A H49A 1.0000
C50A C51A 1.534(8)
C50A H50A 0.9900
C50A H50B 0.9900
C51A C52A 1.534(9)
C51A H51A 0.9900
C51A H51B 0.9900
C52A C53A 1.534(11)
C52A H52A 0.9900
C52A H52B 0.9900
C53A C54A 1.522(9)
C53A H53A 0.9900
C53A H53B 0.9900
C54A H54A 0.9900
C54A H54B 0.9900
C55A C60A 1.523(6)
C55A C56A 1.536(6)
C55A H55A 1.0000
C56A C57A 1.531(7)
C56A H56A 0.9900
C56A H56B 0.9900
C57A C58A 1.504(8)
C57A H57A 0.9900
C57A H57B 0.9900
C58A C59A 1.523(8)
C58A H58A 0.9900
C58A H58B 0.9900
C59A C60A 1.515(7)
C59A H59A 0.9900
C59A H59B 0.9900
C60A H60A 0.9900
C60A H60B 0.9900
C61A C62A 1.489(7)
C61A H61A 0.9900
C61A H61B 0.9900
C62A H62A 0.9800
C62A H62B 0.9800
C62A H62C 0.9800
C63A C64A 1.499(9)
C63A H63A 0.9900
C63A H63B 0.9900
C64A H64A 0.9800
C64A H64B 0.9800
C64A H64C 0.9800
C65A C66A 1.511(7)
C65A H65A 0.9900
C65A H65B 0.9900
C66A H66A 0.9800
C66A H66B 0.9800
C66A H66C 0.9800
C67A C68A 1.519(7)
C67A H67A 0.9900
C67A H67B 0.9900
C68A H68A 0.9800
C68A H68B 0.9800
C68A H68C 0.9800
N11 O31 1.213(5)
N11 O21 1.233(5)
N11 O11 1.255(5)
N21 O51 1.230(6)
N21 O41 1.242(6)
N21 O61 1.263(6)
N31 O91 1.232(7)
N31 O71 1.251(6)
N31 O81 1.249(7)
N41 O121 1.234(8)
N41 O111 1.229(7)
N41 O101 1.286(8)
N30B C37B 1.501(5)
N30B C29B 1.521(5)
N30B H30C 0.9200
N30B H30D 0.9200
N32B C31B 1.503(5)
N32B C43B 1.492(6)
N32B H32C 0.9200
N32B H32D 0.9200
N34B C33B 1.472(7)
N34B C49B 1.511(6)
N34B H34C 0.9200
N34B H34D 0.9200
N36B C55B 1.502(5)
N36B C35B 1.502(6)
N36B H36C 0.9200
N36B H36D 0.9200
O4B C4B 1.398(5)
O4B H4B 0.8400
O6B C6B 1.384(5)
O6B H6B 0.8400
O11B C11B 1.366(5)
O11B H11B 0.8400
O13B C13B 1.381(5)
O13B H13B 0.8400
O18B C18B 1.385(5)
O18B H18B 0.8400
O20B C20B 1.362(6)
O20B H20B 0.8400
O25B C25B 1.385(5)
O25B H25B 0.8400
O27B C27B 1.393(5)
O27B H27B 0.8400
C1B C6B 1.386(6)
C1B C2B 1.392(6)
C1B C28B 1.533(6)
C2B C3B 1.397(6)
C2B H2B 0.9500
C3B C4B 1.389(6)
C3B C7B 1.518(6)
C4B C5B 1.386(6)
C5B C6B 1.395(6)
C5B C29B 1.505(6)
C7B C8B 1.508(6)
C7B C61B 1.536(6)
C7B H7B 1.0000
C8B C9B 1.402(6)
C8B C13B 1.404(6)
C9B C10B 1.380(6)
C9B H9B 0.9500
C10B C11B 1.411(7)
C10B C14B 1.535(6)
C11B C12B 1.407(7)
C12B C13B 1.382(6)
C12B C31B 1.497(6)
C14B C63B 1.528(7)
C14B C15B 1.531(6)
C14B H14B 1.0000
C15B C16B 1.386(6)
C15B C20B 1.405(6)
C16B C17B 1.402(6)
C16B H16B 0.9500
C17B C18B 1.392(6)
C17B C21B 1.514(6)
C18B C19B 1.393(7)
C19B C20B 1.400(7)
C19B C33B 1.516(6)
C21B C65B 1.522(6)
C21B C22B 1.533(6)
C21B H21B 1.0000
C22B C23B 1.390(6)
C22B C27B 1.395(6)
C23B C24B 1.382(6)
C23B H23B 0.9500
C24B C25B 1.394(6)
C24B C28B 1.534(6)
C25B C26B 1.395(6)
C26B C27B 1.396(6)
C26B C35B 1.486(6)
C28B C67B 1.534(6)
C28B H28B 1.0000
C29B H29C 0.9900
C29B H29D 0.9900
C31B H31C 0.9900
C31B H31D 0.9900
C33B H33C 0.9900
C33B H33D 0.9900
C35B H35C 0.9900
C35B H35D 0.9900
C37B C42B 1.494(7)
C37B C38B 1.520(7)
C37B H37B 1.0000
C38B C39B 1.523(7)
C38B H38C 0.9900
C38B H38D 0.9900
C39B C40B 1.502(9)
C39B H39C 0.9900
C39B H39D 0.9900
C40B C41B 1.537(10)
C40B H40C 0.9900
C40B H40D 0.9900
C41B C42B 1.540(7)
C41B H41C 0.9900
C41B H41D 0.9900
C42B H42C 0.9900
C42B H42D 0.9900
C43B C48B 1.513(8)
C43B C44B 1.535(6)
C43B H43B 1.0000
C44B C45B 1.514(7)
C44B H44E 0.9900
C44B H44F 0.9900
C45B C46B 1.448(11)
C45B H45E 0.9900
C45B H45F 0.9900
C46B C47B 1.505(11)
C46B H46E 0.9900
C46B H46F 0.9900
C47B C48B 1.537(10)
C47B H47E 0.9900
C47B H47F 0.9900
C48B H48E 0.9900
C48B H48F 0.9900
C49B C50B 1.493(8)
C49B C54B 1.533(7)
C49B H49B 1.0000
C50B C51B 1.511(9)
C50B H50C 0.9900
C50B H50D 0.9900
C51B C52B 1.514(9)
C51B H51C 0.9900
C51B H51D 0.9900
C52B C53B 1.500(8)
C52B H52C 0.9900
C52B H52D 0.9900
C53B C54B 1.526(7)
C53B H53C 0.9900
C53B H53D 0.9900
C54B H54C 0.9900
C54B H54D 0.9900
C55B C56B 1.522(7)
C55B C60B 1.525(6)
C55B H55B 1.0000
C56B C57B 1.542(7)
C56B H56C 0.9900
C56B H56D 0.9900
C57B C58B 1.513(8)
C57B H57C 0.9900
C57B H57D 0.9900
C58B C59B 1.523(7)
C58B H58C 0.9900
C58B H58D 0.9900
C59B C60B 1.527(6)
C59B H59C 0.9900
C59B H59D 0.9900
C60B H60C 0.9900
C60B H60D 0.9900
C61B C62B 1.476(8)
C61B H61C 0.9900
C61B H61D 0.9900
C62B H62D 0.9800
C62B H62E 0.9800
C62B H62F 0.9800
C63B C64B 1.515(6)
C63B H63C 0.9900
C63B H63D 0.9900
C64B H64D 0.9800
C64B H64E 0.9800
C64B H64F 0.9800
C65B C66B 1.529(7)
C65B H65C 0.9900
C65B H65D 0.9900
C66B H66D 0.9800
C66B H66E 0.9800
C66B H66F 0.9800
C67B C68B 1.528(7)
C67B H67C 0.9900
C67B H67D 0.9900
C68B H68D 0.9800
C68B H68E 0.9800
C68B H68F 0.9800
N12 O22 1.234(5)
N12 O12 1.238(5)
N12 O32 1.266(5)
N22 O62 1.239(5)
N22 O52 1.252(5)
N22 O42 1.265(5)
N32 O72 1.225(5)
N32 O82 1.232(5)
N32 O92 1.267(5)
N42 O102 1.212(5)
N42 O112 1.211(5)
N42 O122 1.272(5)
N1 C1 1.144(7)
C1 C2 1.430(8)
C2 H2C 0.9800
C2 H2D 0.9800
C2 H2E 0.9800
N2 C3 1.162(6)
C3 C4 1.431(7)
C4 H4C 0.9800
C4 H4D 0.9800
C4 H4E 0.9800
N3 C5 1.146(6)
C5 C6 1.430(8)
C6 H6C 0.9800
C6 H6D 0.9800
C6 H6E 0.9800
N4 C7 1.129(7)
C7 C8 1.443(8)
C8 H8A 0.9800
C8 H8B 0.9800
C8 H8C 0.9800
N5 C9 1.083(7)
C9 C10 1.490(12)
C10 H10A 0.9800
C10 H10B 0.9800
C10 H10C 0.9800

loop_
_geom_torsion_atom_site_label_1
_geom_torsion_atom_site_label_2
_geom_torsion_atom_site_label_3
_geom_torsion_atom_site_label_4
_geom_torsion
C6A C1A C2A C3A 1.3(6)
C28A C1A C2A C3A -178.2(4)
C1A C2A C3A C4A -2.0(6)
C1A C2A C3A C7A 176.0(4)
C2A C3A C4A O4A -177.6(4)
C7A C3A C4A O4A 4.4(7)
C2A C3A C4A C5A 1.4(7)
C7A C3A C4A C5A -176.6(4)
C3A C4A C5A C6A -0.1(7)
O4A C4A C5A C6A 179.0(4)
C3A C4A C5A C29A 175.0(5)
O4A C4A C5A C29A -5.9(7)
C2A C1A C6A O6A 174.7(4)
C28A C1A C6A O6A -5.8(6)
C2A C1A C6A C5A 0.1(6)
C28A C1A C6A C5A 179.6(4)
C4A C5A C6A O6A -175.4(4)
C29A C5A C6A O6A 9.7(7)
C4A C5A C6A C1A -0.7(7)
C29A C5A C6A C1A -175.7(5)
C4A C3A C7A C61A 137.9(5)
C2A C3A C7A C61A -40.1(6)
C4A C3A C7A C8A -93.1(5)
C2A C3A C7A C8A 88.9(5)
C3A C7A C8A C13A 87.5(5)
C61A C7A C8A C13A -144.2(4)
C3A C7A C8A C9A -91.6(5)
C61A C7A C8A C9A 36.8(6)
C13A C8A C9A C10A 0.6(6)
C7A C8A C9A C10A 179.7(4)
C8A C9A C10A C11A -1.2(6)
C8A C9A C10A C14A -179.8(4)
C9A C10A C11A C12A 1.6(6)
C14A C10A C11A C12A -179.8(4)
C9A C10A C11A O11A -175.4(4)
C14A C10A C11A O11A 3.2(6)
C10A C11A C12A C13A -1.4(6)
O11A C11A C12A C13A 175.7(3)
C10A C11A C12A C31A 179.1(4)
O11A C11A C12A C31A -3.9(6)
C11A C12A C13A C8A 0.7(6)
C31A C12A C13A C8A -179.7(4)
C11A C12A C13A O13A -175.5(4)
C31A C12A C13A O13A 4.1(6)
C9A C8A C13A C12A -0.3(6)
C7A C8A C13A C12A -179.4(4)
C9A C8A C13A O13A 175.7(4)
C7A C8A C13A O13A -3.4(6)
C11A C10A C14A C63A 140.7(4)
C9A C10A C14A C63A -40.7(5)
C11A C10A C14A C15A -91.3(5)
C9A C10A C14A C15A 87.3(5)
C10A C14A C15A C20A 97.0(5)
C63A C14A C15A C20A -135.6(4)
C10A C14A C15A C16A -84.5(5)
C63A C14A C15A C16A 43.0(5)
C20A C15A C16A C17A 3.9(6)
C14A C15A C16A C17A -174.7(4)
C15A C16A C17A C18A -0.4(6)
C15A C16A C17A C21A -179.2(4)
C16A C17A C18A O18A 178.0(3)
C21A C17A C18A O18A -3.3(6)
C16A C17A C18A C19A -2.9(6)
C21A C17A C18A C19A 175.8(4)
O18A C18A C19A C20A -178.4(4)
C17A C18A C19A C20A 2.5(6)
O18A C18A C19A C33A 1.4(6)
C17A C18A C19A C33A -177.6(4)
C16A C15A C20A O20A 177.0(4)
C14A C15A C20A O20A -4.4(6)
C16A C15A C20A C19A -4.3(6)
C14A C15A C20A C19A 174.3(4)
C18A C19A C20A O20A -180.0(4)
C33A C19A C20A O20A 0.2(5)
C18A C19A C20A C15A 1.3(6)
C33A C19A C20A C15A -178.6(4)
C16A C17A C21A C65A -44.1(5)
C18A C17A C21A C65A 137.2(4)
C16A C17A C21A C22A 83.2(5)
C18A C17A C21A C22A -95.5(5)
C17A C21A C22A C23A -94.1(5)
C65A C21A C22A C23A 33.7(6)
C17A C21A C22A C27A 86.9(5)
C65A C21A C22A C27A -145.4(4)
C27A C22A C23A C24A 1.8(6)
C21A C22A C23A C24A -177.3(4)
C22A C23A C24A C25A -0.4(6)
C22A C23A C24A C28A -179.1(4)
C23A C24A C25A O25A 179.1(4)
C28A C24A C25A O25A -2.2(6)
C23A C24A C25A C26A 0.9(6)
C28A C24A C25A C26A 179.6(4)
C24A C25A C26A C27A -2.8(6)
O25A C25A C26A C27A 178.9(4)
C24A C25A C26A C35A 177.9(4)
O25A C25A C26A C35A -0.5(6)
C25A C26A C27A O27A -178.0(4)
C35A C26A C27A O27A 1.3(6)
C25A C26A C27A C22A 4.3(6)
C35A C26A C27A C22A -176.4(4)
C23A C22A C27A O27A 178.7(4)
C21A C22A C27A O27A -2.2(6)
C23A C22A C27A C26A -3.8(6)
C21A C22A C27A C26A 175.3(4)
C6A C1A C28A C24A 98.0(5)
C2A C1A C28A C24A -82.5(5)
C6A C1A C28A C67A -133.6(4)
C2A C1A C28A C67A 45.9(5)
C25A C24A C28A C1A -91.7(4)
C23A C24A C28A C1A 87.0(4)
C25A C24A C28A C67A 141.5(4)
C23A C24A C28A C67A -39.8(5)
C4A C5A C29A N30A 61.8(7)
C6A C5A C29A N30A -123.3(5)
C37A N30A C29A C5A -159.8(5)
C13A C12A C31A N32A -73.6(5)
C11A C12A C31A N32A 105.9(4)
C43A N32A C31A C12A 160.8(5)
C49A N34A C33A C19A -175.7(4)
C18A C19A C33A N34A 104.9(5)
C20A C19A C33A N34A -75.2(5)
C27A C26A C35A N36A -98.2(5)
C25A C26A C35A N36A 81.2(5)
C55A N36A C35A C26A -178.4(3)
C29A N30A C37A C38A -63.4(7)
C29A N30A C37A C42A 173.5(5)
N30A C37A C38A C39A 179.1(6)
C42A C37A C38A C39A -58.1(8)
C37A C38A C39A C40A 55.4(10)
C38A C39A C40A C41A -51.9(10)
C39A C40A C41A C42A 50.6(9)
N30A C37A C42A C41A -174.6(5)
C38A C37A C42A C41A 59.4(7)
C40A C41A C42A C37A -53.9(8)
C31A N32A C43A C44A -74.9(8)
C31A N32A C43A C48' 52.6(11)
C31A N32A C43A C44' -162.0(6)
C31A N32A C43A C48A 147.3(5)
C48' C43A C44A C45A 43.1(12)
N32A C43A C44A C45A -179.5(8)
C44' C43A C44A C45A -76.4(10)
C48A C43A C44A C45A -45.8(12)
C43A C44A C45A C46A 51.2(17)
C44A C45A C46A C47A -54.4(18)
C45A C46A C47A C48A 57.1(16)
C46A C47A C48A C43A -50.7(13)
C44A C43A C48A C47A 46.5(12)
C48' C43A C48A C47A -51.1(10)
N32A C43A C48A C47A -173.8(7)
C44' C43A C48A C47A 88.6(10)
C44A C43A C44' C45' 52.8(11)
C48' C43A C44' C45' -41.4(15)
N32A C43A C44' C45' 172.3(10)
C48A C43A C44' C45' -89.8(12)
C43A C44' C45' C46' 45.2(17)
C44' C45' C46' C47' -56(2)
C45' C46' C47' C48' 59(2)
C44A C43A C48' C47' -39.1(14)
N32A C43A C48' C47' -175.6(9)
C44' C43A C48' C47' 43.5(17)
C48A C43A C48' C47' 77.7(12)
C46' C47' C48' C43A -51.6(19)
C33A N34A C49A C50A -68.8(5)
C33A N34A C49A C54A 167.6(4)
N34A C49A C50A C51A -177.3(4)
C54A C49A C50A C51A -55.7(6)
C49A C50A C51A C52A 53.7(7)
C50A C51A C52A C53A -55.1(8)
C51A C52A C53A C54A 57.3(7)
C50A C49A C54A C53A 58.3(6)
N34A C49A C54A C53A -178.6(5)
C52A C53A C54A C49A -58.5(6)
C35A N36A C55A C60A -170.8(4)
C35A N36A C55A C56A 64.9(5)
N36A C55A C56A C57A 174.4(4)
C60A C55A C56A C57A 52.2(5)
C55A C56A C57A C58A -54.7(6)
C56A C57A C58A C59A 57.8(6)
C57A C58A C59A C60A -57.6(6)
C58A C59A C60A C55A 55.5(6)
N36A C55A C60A C59A -177.0(4)
C56A C55A C60A C59A -53.5(5)
C3A C7A C61A C62A -170.1(4)
C8A C7A C61A C62A 62.7(6)
C10A C14A C63A C64A -165.2(6)
C15A C14A C63A C64A 68.0(6)
C17A C21A C65A C66A -63.8(5)
C22A C21A C65A C66A 169.5(4)
C1A C28A C67A C68A 57.3(5)
C24A C28A C67A C68A -176.5(4)
C6B C1B C2B C3B 0.7(6)
C28B C1B C2B C3B -177.9(4)
C1B C2B C3B C4B -0.9(6)
C1B C2B C3B C7B -178.2(4)
C2B C3B C4B C5B 1.7(6)
C7B C3B C4B C5B 179.0(4)
C2B C3B C4B O4B -176.9(3)
C7B C3B C4B O4B 0.3(6)
C3B C4B C5B C6B -2.3(6)
O4B C4B C5B C6B 176.4(3)
C3B C4B C5B C29B 177.8(4)
O4B C4B C5B C29B -3.5(6)
C4B C5B C6B O6B -178.0(3)
C29B C5B C6B O6B 1.9(5)
C4B C5B C6B C1B 2.1(6)
C29B C5B C6B C1B -178.0(4)
C2B C1B C6B O6B 178.8(4)
C28B C1B C6B O6B -2.6(6)
C2B C1B C6B C5B -1.3(6)
C28B C1B C6B C5B 177.4(4)
C4B C3B C7B C8B -92.1(5)
C2B C3B C7B C8B 85.1(5)
C4B C3B C7B C61B 140.8(4)
C2B C3B C7B C61B -42.0(5)
C3B C7B C8B C9B -87.3(5)
C61B C7B C8B C9B 40.7(5)
C3B C7B C8B C13B 96.2(5)
C61B C7B C8B C13B -135.8(4)
C13B C8B C9B C10B 1.2(6)
C7B C8B C9B C10B -175.4(4)
C8B C9B C10B C11B -1.5(6)
C8B C9B C10B C14B 179.1(4)
C9B C10B C11B O11B 179.3(4)
C14B C10B C11B O11B -1.4(6)
C9B C10B C11B C12B 1.9(6)
C14B C10B C11B C12B -178.8(4)
O11B C11B C12B C13B -179.6(4)
C10B C11B C12B C13B -2.0(6)
O11B C11B C12B C31B -2.2(6)
C10B C11B C12B C31B 175.4(4)
C11B C12B C13B O13B -177.9(3)
C31B C12B C13B O13B 4.7(6)
C11B C12B C13B C8B 1.8(6)
C31B C12B C13B C8B -175.6(4)
C9B C8B C13B C12B -1.4(6)
C7B C8B C13B C12B 175.3(4)
C9B C8B C13B O13B 178.3(3)
C7B C8B C13B O13B -5.0(6)
C9B C10B C14B C63B -38.3(5)
C11B C10B C14B C63B 142.3(4)
C9B C10B C14B C15B 88.5(5)
C11B C10B C14B C15B -90.8(5)
C63B C14B C15B C16B 38.6(6)
C10B C14B C15B C16B -88.5(5)
C63B C14B C15B C20B -141.8(4)
C10B C14B C15B C20B 91.1(5)
C20B C15B C16B C17B -0.3(7)
C14B C15B C16B C17B 179.3(4)
C15B C16B C17B C18B -2.0(7)
C15B C16B C17B C21B 176.9(4)
C16B C17B C18B O18B -178.3(4)
C21B C17B C18B O18B 2.8(7)
C16B C17B C18B C19B 3.2(7)
C21B C17B C18B C19B -175.7(5)
O18B C18B C19B C20B 179.3(5)
C17B C18B C19B C20B -2.1(8)
O18B C18B C19B C33B 0.6(7)
C17B C18B C19B C33B 179.3(5)
C18B C19B C20B O20B -177.7(5)
C33B C19B C20B O20B 0.9(8)
C18B C19B C20B C15B -0.4(8)
C33B C19B C20B C15B 178.3(5)
C16B C15B C20B O20B 179.0(4)
C14B C15B C20B O20B -0.6(7)
C16B C15B C20B C19B 1.5(7)
C14B C15B C20B C19B -178.1(5)
C18B C17B C21B C65B 136.9(4)
C16B C17B C21B C65B -41.9(6)
C18B C17B C21B C22B -95.8(5)
C16B C17B C21B C22B 85.4(5)
C17B C21B C22B C23B -84.3(5)
C65B C21B C22B C23B 43.8(5)
C17B C21B C22B C27B 97.4(5)
C65B C21B C22B C27B -134.6(4)
C27B C22B C23B C24B 2.5(6)
C21B C22B C23B C24B -175.9(4)
C22B C23B C24B C25B -0.4(6)
C22B C23B C24B C28B -179.6(4)
C23B C24B C25B O25B -176.9(4)
C28B C24B C25B O25B 2.3(6)
C23B C24B C25B C26B -1.4(6)
C28B C24B C25B C26B 177.8(4)
O25B C25B C26B C27B 176.6(4)
C24B C25B C26B C27B 1.0(6)
O25B C25B C26B C35B -4.8(6)
C24B C25B C26B C35B 179.5(4)
C23B C22B C27B O27B 173.5(4)
C21B C22B C27B O27B -8.1(6)
C23B C22B C27B C26B -2.9(6)
C21B C22B C27B C26B 175.5(4)
C25B C26B C27B O27B -175.1(4)
C35B C26B C27B O27B 6.3(6)
C25B C26B C27B C22B 1.3(6)
C35B C26B C27B C22B -177.3(4)
C23B C24B C28B C1B 85.8(5)
C25B C24B C28B C1B -93.4(5)
C23B C24B C28B C67B -41.2(6)
C25B C24B C28B C67B 139.6(4)
C6B C1B C28B C24B 89.9(5)
C2B C1B C28B C24B -91.5(5)
C6B C1B C28B C67B -143.7(4)
C2B C1B C28B C67B 34.8(5)
C6B C5B C29B N30B -75.4(5)
C4B C5B C29B N30B 104.5(4)
C37B N30B C29B C5B 150.0(4)
C43B N32B C31B C12B 176.3(4)
C13B C12B C31B N32B -66.8(5)
C11B C12B C31B N32B 115.7(4)
C49B N34B C33B C19B 174.6(4)
C20B C19B C33B N34B -101.4(6)
C18B C19B C33B N34B 77.2(6)
C25B C26B C35B N36B 65.4(5)
C27B C26B C35B N36B -116.1(4)
C55B N36B C35B C26B 165.7(4)
C29B N30B C37B C42B 61.6(5)
C29B N30B C37B C38B -173.9(4)
C42B C37B C38B C39B -57.4(6)
N30B C37B C38B C39B 178.7(4)
C37B C38B C39B C40B 54.1(7)
C38B C39B C40B C41B -54.8(7)
C39B C40B C41B C42B 57.4(7)
N30B C37B C42B C41B -177.9(4)
C38B C37B C42B C41B 59.7(6)
C40B C41B C42B C37B -59.1(7)
C31B N32B C43B C48B -73.4(5)
C31B N32B C43B C44B 162.1(4)
N32B C43B C44B C45B 178.6(4)
C48B C43B C44B C45B 53.8(6)
C43B C44B C45B C46B -52.8(7)
C44B C45B C46B C47B 54.1(10)
C45B C46B C47B C48B -54.7(11)
N32B C43B C48B C47B -178.6(5)
C44B C43B C48B C47B -55.5(7)
C46B C47B C48B C43B 54.9(10)
C33B N34B C49B C50B -167.6(4)
C33B N34B C49B C54B 67.2(5)
N34B C49B C50B C51B 176.4(4)
C54B C49B C50B C51B -59.1(6)
C49B C50B C51B C52B 56.7(7)
C50B C51B C52B C53B -54.1(8)
C51B C52B C53B C54B 53.2(7)
C52B C53B C54B C49B -53.4(6)
C50B C49B C54B C53B 56.8(6)
N34B C49B C54B C53B -178.7(4)
C35B N36B C55B C56B -176.1(4)
C35B N36B C55B C60B 59.9(5)
N36B C55B C56B C57B 179.4(4)
C60B C55B C56B C57B -56.7(6)
C55B C56B C57B C58B 55.1(6)
C56B C57B C58B C59B -56.5(7)
C57B C58B C59B C60B 58.2(6)
N36B C55B C60B C59B -178.7(4)
C56B C55B C60B C59B 58.9(5)
C58B C59B C60B C55B -58.6(5)
C8B C7B C61B C62B 170.6(5)
C3B C7B C61B C62B -62.2(6)
C15B C14B C63B C64B 171.5(4)
C10B C14B C63B C64B -63.0(5)
C17B C21B C65B C66B -172.2(4)
C22B C21B C65B C66B 60.5(5)
C24B C28B C67B C68B -172.2(4)
C1B C28B C67B C68B 62.6(5)
